data_1520082
loop_
_publ_author_name
'Berkoff, Benjamin'
'Griffiths, Kieran'
'Abdul-Sada, Alaa'
'Tizzard, Graham J.'
'Coles, Simon J.'
'Escuer, Albert'
'Kostakis, George E.'

_publ_section_title
;
 A new family of high nuclearity Co(II)/Dy(III) coordination clusters
 possessing robust and unseen topologies.
;
_journal_issue 28
_journal_name_full 'Dalton transactions (Cambridge, England : 2003)'
_journal_page_first 12788
_journal_page_last 12795
_journal_paper_doi 10.1039/c5dt01813g
_journal_volume 44
_journal_year 2015
_chemical_formula_moiety 'C59.5 H78 Co2 Dy2 N8 O22, 2(C H4 O)'
_chemical_formula_sum 'C61.5 H86 Co2 Dy2 N8 O24'
_chemical_formula_weight 1764.24
_chemical_name_systematic
;
 ?
;
_space_group_crystal_system triclinic
_space_group_IT_number 2
_space_group_name_Hall '-P 1'
_space_group_name_H-M_alt 'P -1'
_symmetry_space_group_name_Hall '-P 1'
_symmetry_space_group_name_H-M 'P -1'
_atom_sites_solution_hydrogens mixed
_atom_sites_solution_primary iterative
_audit_creation_date 2015-02-11
_audit_creation_method
;
Olex2 1.2
(compiled 2015.01.26 svn.r3150 for OlexSys, GUI svn.r4998)
;
_audit_update_record
;
2015-03-24 deposited with the CCDC.
2015-05-28 downloaded from the CCDC.
;
_cell_angle_alpha 67.4228(15)
_cell_angle_beta 86.9557(13)
_cell_angle_gamma 89.2403(12)
_cell_formula_units_Z 4
_cell_length_a 14.0680(2)
_cell_length_b 21.3940(3)
_cell_length_c 26.2804(4)
_cell_measurement_reflns_used 52126
_cell_measurement_temperature 100
_cell_measurement_theta_max 29.2910
_cell_measurement_theta_min 1.7660
_cell_volume 7292.9(2)
_computing_cell_refinement
;
CrysAlisPro, Agilent Technologies,
Version 1.171.37.31 (release 14-01-2014 CrysAlis171 .NET)
(compiled Jan 14 2014,18:38:05)
;
_computing_data_collection
;
CrysAlisPro, Agilent Technologies,
Version 1.171.37.31 (release 14-01-2014 CrysAlis171 .NET)
(compiled Jan 14 2014,18:38:05)
;
_computing_data_reduction
;
CrysAlisPro, Agilent Technologies,
Version 1.171.37.31 (release 14-01-2014 CrysAlis171 .NET)
(compiled Jan 14 2014,18:38:05)
;
_computing_molecular_graphics 'Olex2 (Dolomanov et al., 2009)'
_computing_publication_material 'Olex2 (Dolomanov et al., 2009)'
_computing_structure_refinement 'ShelXL (Sheldrick, 2008)'
_computing_structure_solution
;
Superflip (Palatinus & Chapuis, 2007;Palatinus & van der Lee, 2008;
Palatinus et al., 2012)
;
_diffrn_ambient_temperature 100
_diffrn_detector 'CCD plate'
_diffrn_measured_fraction_theta_full 0.992
_diffrn_measured_fraction_theta_max 0.897
_diffrn_measurement_details
;
  1 omega  -78.00   22.00   1.0000   10.0000
omega____ theta____ kappa____ phi______ frames
    -      -19.0000  -72.0000  150.0000 100

  2 omega  -71.00   22.00   1.0000   10.0000
omega____ theta____ kappa____ phi______ frames
    -      -19.0000  -72.0000  -30.0000 93

  3 omega  -22.00   71.00   1.0000   10.0000
omega____ theta____ kappa____ phi______ frames
    -      -19.0000   72.0000   90.0000 93

  4 omega  -93.00  -14.00   1.0000   10.0000
omega____ theta____ kappa____ phi______ frames
    -      -19.0000    0.0000  -30.0000 79

  5 omega  -32.00   -7.00   1.0000   10.0000
omega____ theta____ kappa____ phi______ frames
    -      -19.0000   54.0000  -60.0000 25

  6 omega   -5.00   20.00   1.0000   10.0000
omega____ theta____ kappa____ phi______ frames
    -      -19.0000  -72.0000    0.0000 25

  7 omega -109.00   53.00   1.0000   10.0000
omega____ theta____ kappa____ phi______ frames
    -      -19.0000    0.0000    0.0000 162

  8 omega -109.00   22.00   1.0000   10.0000
omega____ theta____ kappa____ phi______ frames
    -      -19.0000  -72.0000 -180.0000 131

  9 omega  -78.00  -52.00   1.0000   10.0000
omega____ theta____ kappa____ phi______ frames
    -      -19.0000  -72.0000   30.0000 26
;
_diffrn_measurement_device 'abstract diffractometer'
_diffrn_measurement_device_type 'dtrek-CrysAlisPro-abstract goniometer imported rigaku-d*trek images'
_diffrn_measurement_method '\w scans'
_diffrn_orient_matrix_UB_11 -0.0073870000
_diffrn_orient_matrix_UB_12 -0.0189409000
_diffrn_orient_matrix_UB_13 0.0287355000
_diffrn_orient_matrix_UB_21 0.0344841000
_diffrn_orient_matrix_UB_22 0.0202528000
_diffrn_orient_matrix_UB_23 0.0053875000
_diffrn_orient_matrix_UB_31 -0.0361349000
_diffrn_orient_matrix_UB_32 0.0228117000
_diffrn_orient_matrix_UB_33 0.0013941000
_diffrn_radiation_monochromator graphite
_diffrn_radiation_probe x-ray
_diffrn_radiation_type MoK\a
_diffrn_radiation_wavelength 0.71073
_diffrn_reflns_av_R_equivalents 0.0498
_diffrn_reflns_av_unetI/netI 0.0562
_diffrn_reflns_laue_measured_fraction_full 0.992
_diffrn_reflns_laue_measured_fraction_max 0.897
_diffrn_reflns_limit_h_max 19
_diffrn_reflns_limit_h_min -18
_diffrn_reflns_limit_k_max 28
_diffrn_reflns_limit_k_min -29
_diffrn_reflns_limit_l_max 33
_diffrn_reflns_limit_l_min -35
_diffrn_reflns_number 117090
_diffrn_reflns_point_group_measured_fraction_full 0.992
_diffrn_reflns_point_group_measured_fraction_max 0.897
_diffrn_reflns_theta_full 27.500
_diffrn_reflns_theta_max 29.418
_diffrn_reflns_theta_min 1.599
_diffrn_source 'Enhance (Mo) X-ray Source'
_exptl_absorpt_coefficient_mu 2.551
_exptl_absorpt_correction_T_max 1.00000
_exptl_absorpt_correction_T_min 0.79432
_exptl_absorpt_correction_type multi-scan
_exptl_absorpt_process_details
;
CrysAlisPro, Agilent Technologies,
Version 1.171.37.31 (release 14-01-2014 CrysAlis171 .NET)
(compiled Jan 14 2014,18:38:05)
Empirical absorption correction using spherical harmonics,
 implemented in SCALE3 ABSPACK scaling algorithm.
;
_exptl_crystal_colour orange
_exptl_crystal_colour_primary orange
_exptl_crystal_density_diffrn 1.607
_exptl_crystal_description plate
_exptl_crystal_F_000 3556
_exptl_crystal_size_max 0.11
_exptl_crystal_size_mid 0.11
_exptl_crystal_size_min 0.01
_refine_diff_density_max 6.752
_refine_diff_density_min -4.744
_refine_diff_density_rms 0.238
_refine_ls_extinction_method none
_refine_ls_goodness_of_fit_ref 1.112
_refine_ls_hydrogen_treatment constr
_refine_ls_matrix_type full
_refine_ls_number_parameters 1666
_refine_ls_number_reflns 36189
_refine_ls_number_restraints 32
_refine_ls_restrained_S_all 1.113
_refine_ls_R_factor_all 0.1027
_refine_ls_R_factor_gt 0.0838
_refine_ls_shift/su_max 0.002
_refine_ls_shift/su_mean 0.000
_refine_ls_structure_factor_coef Fsqd
_refine_ls_weighting_details 'w=1/[\s^2^(Fo^2^)+(0.0600P)^2^+147.9280P] where P=(Fo^2^+2Fc^2^)/3'
_refine_ls_weighting_scheme calc
_refine_ls_wR_factor_gt 0.1858
_refine_ls_wR_factor_ref 0.1945
_reflns_Friedel_coverage 0.000
_reflns_number_gt 29530
_reflns_number_total 36189
_reflns_threshold_expression 'I > 2\s(I)'
_cod_data_source_file c5dt01813g2.cif
_cod_data_source_block 2014ncs0839
_cod_depositor_comments
;
Adding full bibliography for 1520082--1520087.cif.

2019-07-27
Z value and formula fixed to values more according to usual
chemical conventions.                 miguel
;
_cod_original_formula_sum 'C123 H172 Co4 Dy4 N16 O48'
_cod_original_formula_weight 3528.48
_cod_original_formula_moiety '2(C59.5 H78 Co2 Dy2 N8 O22), 4(C H4 O)'
_cod_original_formula_units_Z 2
_cod_database_code 1520082
_shelxl_version_number 2014-1
_chemical_oxdiff_formula Dy2Co2C48H60N6O10
_shelx_space_group_comment
;
The symmetry employed for this shelxl refinement is uniquely defined
by the following loop, which should always be used as a source of
symmetry information in preference to the above space-group names.
They are only intended as comments.
;
_reflns_odcompleteness_completeness 89.93
_reflns_odcompleteness_iscentric 1
_reflns_odcompleteness_theta 29.35
_olex2_refinement_description
;
1. Fixed Uiso
 At 1.2 times of:
  All C(H) groups
 At 1.5 times of:
  All C(H,H,H) groups, All O(H) groups
2. Restrained distances
 C141-C143
 1.53 with sigma of 0.02
 C151-C152
 1.53 with sigma of 0.02
 C153-C151
 1.53 with sigma of 0.02
 C151-C154
 1.53 with sigma of 0.02
 C105-C106
 1.53 with sigma of 0.02
 C105-C108
 1.53 with sigma of 0.02
 C105-C107
 1.53 with sigma of 0.02
 C128-O127
 1.43 with sigma of 0.02
 C124-O123
 1.43 with sigma of 0.02
 C126-O125
 1.43 with sigma of 0.02
 O0AA-C2AA
 1.43 with sigma of 0.02
3. Rigid bond restraints
 C46, C47, C48
 with sigma for 1-2 distances of 0.01 and sigma for 1-3 distances of 0.01
 C106, C107, C108
 with sigma for 1-2 distances of 0.01 and sigma for 1-3 distances of 0.01
 O127, C128
 with sigma for 1-2 distances of 0.01 and sigma for 1-3 distances of 0.01
 C105, C106, C107, C108
 with sigma for 1-2 distances of 0.01 and sigma for 1-3 distances of 0.01
 C45, C46, C47, C48
 with sigma for 1-2 distances of 0.01 and sigma for 1-3 distances of 0.01
 O125, C126
 with sigma for 1-2 distances of 0.01 and sigma for 1-3 distances of 0.01
 C128, O127, C124, O123, C126, O125
 with sigma for 1-2 distances of 0.01 and sigma for 1-3 distances of 0.01
4. Uiso/Uaniso restraints and constraints
C46 \\sim C47 \\sim C48: within 1.7A with sigma of 0.04 and sigma for terminal
atoms of 0.08
C106 \\sim C107 \\sim C108: within 1.7A with sigma of 0.04 and sigma for
terminal atoms of 0.08
O127 \\sim C128: within 1.7A with sigma of 0.04 and sigma for terminal atoms of
0.08
C105 \\sim C106 \\sim C107 \\sim C108: within 1.7A with sigma of 0.04 and sigma
for terminal atoms of 0.08
C45 \\sim C46 \\sim C47 \\sim C48: within 1.7A with sigma of 0.04 and sigma for
terminal atoms of 0.08
O125 \\sim C126: within 1.7A with sigma of 0.04 and sigma for terminal atoms of
0.08
C128 \\sim O127 \\sim C124 \\sim O123 \\sim O125 \\sim C126: within 1.7A with
sigma of 0.04 and sigma for terminal atoms of 0.08
Uanis(C55) \\sim Ueq: with sigma of 0.1 and sigma for terminal atoms of 0.2
Uanis(C110) \\sim Ueq: with sigma of 0.1 and sigma for terminal atoms of 0.2
Uanis(C55) \\sim Ueq, Uanis(C110) \\sim Ueq: with sigma of 0.2 and sigma for
terminal atoms of 0.3
Uiso(C47) = Uiso(C46) = Uiso(C48)
Uanis(C111) = Uanis(C110) = Uanis(C113) = Uanis(C112)
Uanis(C57) = Uanis(C55) = Uanis(C58) = Uanis(C56)
Uanis(O42) = Uanis(N8) = Uanis(O43) = Uanis(O44)
5. Rigid body (RIGU) restrains
 C46, C47, C48
 with sigma for 1-2 distances of 0.004 and sigma for 1-3 distances of 0.004
 C106, C107, C108
 with sigma for 1-2 distances of 0.004 and sigma for 1-3 distances of 0.004
 O127, C128
 with sigma for 1-2 distances of 0.004 and sigma for 1-3 distances of 0.004
 C105, C106, C107, C108
 with sigma for 1-2 distances of 0.004 and sigma for 1-3 distances of 0.004
 C45, C46, C47, C48
 with sigma for 1-2 distances of 0.004 and sigma for 1-3 distances of 0.004
 O125, C126
 with sigma for 1-2 distances of 0.004 and sigma for 1-3 distances of 0.004
 C45, C46, C47, C48
 with sigma for 1-2 distances of 0.004 and sigma for 1-3 distances of 0.004
 C105, C106, C107, C108
 with sigma for 1-2 distances of 0.004 and sigma for 1-3 distances of 0.004
 O127, C128, C126, O125, C124, O123
 with sigma for 1-2 distances of 0.004 and sigma for 1-3 distances of 0.004
6. Others
 Fixed Sof: C45(0.5) C46(0.5) H46A(0.5) H46B(0.5) H46C(0.5) C47(0.5) H47A(0.5)
 H47B(0.5) H47C(0.5) C48(0.5) H48A(0.5) H48B(0.5) H48C(0.5) C55(0.5) C105(0.5)
 C106(0.5) H10J(0.5) H10K(0.5) H10L(0.5) C107(0.5) H10M(0.5) H10N(0.5)
 H10O(0.5) C108(0.5) H10P(0.5) H10Q(0.5) H10R(0.5) C110(0.5) C144(0.5)
 H14A(0.5) H14B(0.5) H14C(0.5) C143(0.5) H14E(0.5) H14F(0.5) H14D(0.5)
 C142(0.5) H14G(0.5) H14H(0.5) H14I(0.5) C141(0.5) C153(0.5) H15A(0.5)
 H15B(0.5) H15C(0.5) C151(0.5) C154(0.5) H15D(0.5) H15E(0.5) H15F(0.5)
 C152(0.5) H15G(0.5) H15H(0.5) H15I(0.5)
7.a Riding coordinates:
 C1(H1A,H1B,H1C)
7.b Me refined with riding coordinates:
 C11(H11A,H11B,H11C), C12(H12A,H12B,H12C), C20(H20A,H20B,H20C), C30(H30A,H30B,
 H30C), C31(H31A,H31B,H31C), C41(H41A,H41B,H41C), C42(H42A,H42B,H42C), C43(H43A,
 H43B,H43C), C46(H46A,H46B,H46C), C47(H47A,H47B,H47C), C48(H48A,H48B,H48C),
 C51(H51A,H51B,H51C), C52(H52A,H52B,H52C), C53(H53A,H53B,H53C), C56(H56A,H56B,
 H56C), C57(H57A,H57B,H57C), C58(H58A,H58B,H58C), C59(H59A,H59B,H59C), C60(H60A,
 H60B,H60C), C71(H71A,H71B,H71C), C72(H72A,H72B,H72C), C80(H80A,H80B,H80C),
 C90(H90A,H90B,H90C), C91(H91A,H91B,H91C), C101(H10A,H10B,H10C), C102(H10D,H10E,
 H10F), C103(H10G,H10H,H10I), C106(H10J,H10K,H10L), C107(H10M,H10N,H10O),
 C108(H10P,H10Q,H10R), C111(H11D,H11E,H11F), C112(H11G,H11H,H11I), C113(H11J,
 H11K,H11L), C116(H11M,H11N,H11O), C117(H11P,H11Q,H11R), C118(H11S,H11T,H11U),
 C119(H11V,H11W,H11X), C120(H12D,H12E,H12F), C126(H12G,H12H,H12I), C124(H12J,
 H12K,H12L), C128(H12M,H12N,H12O), C144(H14A,H14B,H14C), C143(H14E,H14F,H14D),
 C142(H14G,H14H,H14I), C153(H15A,H15B,H15C), C154(H15D,H15E,H15F), C152(H15G,
 H15H,H15I), C2AA(H2AA,H2AB,H2AC)
7.c Aromatic/amide H refined with riding coordinates:
 C3(H3), C4(H4), C5(H5), C8(H8), C14(H14), C0AA(H0AA), C16(H16), C17(H17),
 C18(H18), C22(H22), C23(H23), C24(H24), C27(H27), C33(H33), C34(H34), C35(H35),
  C36(H36), C37(H37), C63(H63), C64(H64), C65(H65), C68(H68), C74(H74),
 C75(H75), C76(H76), C77(H77), C78(H78), C82(H82), C83(H83), C84(H84), C87(H87),
  C93(H93), C94(H94), C95(H95), C96(H96), C97(H97)
7.d Idealised Me refined as rotating group:
 C61(H61A,H61B,H61C)
7.e Idealised tetrahedral OH refined as rotating group:
 O125(H125), O123(H123), O127(H127), O0AA(H0AB)
;
_olex2_submission_special_instructions 'No special instructions were received'

loop_
_space_group_symop_operation_xyz
'x, y, z'
'-x, -y, -z'

loop_
_atom_site_label
_atom_site_type_symbol
_atom_site_fract_x
_atom_site_fract_y
_atom_site_fract_z
_atom_site_U_iso_or_equiv
_atom_site_adp_type
_atom_site_occupancy
_atom_site_site_symmetry_order
_atom_site_calc_flag
_atom_site_refinement_flags_posn
_atom_site_refinement_flags_adp
_atom_site_refinement_flags_occupancy
_atom_site_disorder_assembly
_atom_site_disorder_group
Dy1 Dy 0.03611(3) 0.97232(2) 0.23601(2) 0.01439(8) Uani 1 1 d . . . . .
Dy2 Dy 0.44924(3) 1.03316(2) 0.26493(2) 0.01358(8) Uani 1 1 d . . . . .
Co1 Co 0.19883(7) 1.03414(5) 0.29494(4) 0.0128(2) Uani 1 1 d . . . . .
Co2 Co 0.28622(7) 0.97207(5) 0.20675(4) 0.0135(2) Uani 1 1 d . . . . .
O1 O -0.0816(4) 1.0651(3) 0.2130(2) 0.0214(12) Uani 1 1 d . . . . .
O2 O 0.0888(4) 1.0739(3) 0.2412(2) 0.0138(11) Uani 1 1 d . . . . .
O3 O 0.4193(4) 1.1178(3) 0.2969(2) 0.0156(11) Uani 1 1 d . . . . .
O4 O 0.5695(4) 0.9417(3) 0.2857(2) 0.0199(12) Uani 1 1 d . . . . .
O5 O 0.3954(4) 0.9322(3) 0.2591(2) 0.0163(11) Uani 1 1 d . . . . .
O6 O 0.0621(4) 0.8863(3) 0.2046(2) 0.0200(12) Uani 1 1 d . . . . .
O7 O 0.0988(4) 1.0032(3) 0.3605(2) 0.0187(12) Uani 1 1 d . . . . .
O8 O -0.0164(4) 0.9714(3) 0.3208(2) 0.0193(12) Uani 1 1 d . . . . .
O9 O 0.4678(4) 0.9783(3) 0.3625(2) 0.0214(12) Uani 1 1 d . . . . .
O10 O 0.3185(4) 0.9893(3) 0.3412(2) 0.0177(11) Uani 1 1 d . . . . .
O11 O 0.3852(4) 1.0031(3) 0.1401(2) 0.0195(12) Uani 1 1 d . . . . .
O12 O 0.5015(4) 1.0361(3) 0.1796(2) 0.0196(12) Uani 1 1 d . . . . .
O13 O 0.0183(4) 1.0250(3) 0.1372(2) 0.0236(13) Uani 1 1 d . . . . .
O14 O 0.1664(4) 1.0156(3) 0.1608(2) 0.0176(11) Uani 1 1 d . . . . .
O15 O 0.3030(4) 1.0581(3) 0.2286(2) 0.0147(11) Uani 1 1 d . . . . .
O16 O 0.1834(4) 0.9484(3) 0.2732(2) 0.0142(11) Uani 1 1 d . . . . .
O17 O 0.6068(4) 1.0860(3) 0.2511(2) 0.0180(12) Uani 1 1 d . . . . .
O18 O 0.5042(4) 1.1517(3) 0.1969(2) 0.0179(12) Uani 1 1 d . . . . .
O19 O 0.6509(5) 1.1844(3) 0.1901(3) 0.0332(16) Uani 1 1 d . . . . .
O20 O -0.0196(4) 0.8547(3) 0.3055(2) 0.0205(12) Uani 1 1 d . . . . .
O21 O -0.1222(4) 0.9195(3) 0.2514(2) 0.0200(12) Uani 1 1 d . . . . .
O22 O -0.1682(4) 0.8243(3) 0.3168(3) 0.0278(14) Uani 1 1 d . . . . .
N9 N 0.0710(5) 0.8572(4) 0.1283(3) 0.0212(15) Uani 1 1 d . . . . .
N10 N 0.1429(5) 0.8382(5) 0.0986(3) 0.0277(18) Uani 1 1 d . . . . .
N11 N 0.2790(5) 0.8800(4) 0.1939(3) 0.0189(14) Uani 1 1 d . . . . .
N12 N 0.4147(5) 1.1464(4) 0.3734(3) 0.0195(14) Uani 1 1 d . . . . .
N13 N 0.3450(5) 1.1698(4) 0.4015(3) 0.0218(15) Uani 1 1 d . . . . .
N14 N 0.2059(5) 1.1268(3) 0.3082(3) 0.0151(13) Uani 1 1 d . . . . .
N15 N 0.5879(5) 1.1420(4) 0.2120(3) 0.0195(14) Uani 1 1 d . . . . .
N16 N -0.1047(5) 0.8653(4) 0.2917(3) 0.0188(14) Uani 1 1 d . . . . .
C1 C -0.1683(6) 1.0682(5) 0.1850(4) 0.0256(19) Uani 1 1 d . . . . .
H1A H -0.1691 1.0313 0.1716 0.038 Uiso 1 1 d R . . . .
H1B H -0.1712 1.1117 0.1538 0.038 Uiso 1 1 d R . . . .
H1C H -0.2233 1.0635 0.2108 0.038 Uiso 1 1 d R . . . .
C2 C -0.0669(6) 1.1164(4) 0.2316(3) 0.0161(15) Uani 1 1 d . . . . .
C3 C -0.1351(6) 1.1606(4) 0.2351(4) 0.0213(17) Uani 1 1 d . . . . .
H3 H -0.1977 1.1577 0.2244 0.026 Uiso 1 1 calc R . . . .
C4 C -0.1112(6) 1.2111(4) 0.2550(4) 0.0212(17) Uani 1 1 d . . . . .
H4 H -0.1576 1.2427 0.2574 0.025 Uiso 1 1 calc R . . . .
C5 C -0.0208(6) 1.2136(4) 0.2708(3) 0.0191(16) Uani 1 1 d . . . . .
H5 H -0.0046 1.2480 0.2835 0.023 Uiso 1 1 calc R . . . .
C6 C 0.0492(5) 1.1667(4) 0.2689(3) 0.0145(15) Uani 1 1 d . . . . .
C1AA C 0.0272(6) 1.1180(4) 0.2474(3) 0.0159(15) Uani 1 1 d . . . . .
C8 C 0.1382(6) 1.1712(4) 0.2938(3) 0.0167(15) Uani 1 1 d . . . . .
H8 H 0.1476 1.2114 0.3003 0.020 Uiso 1 1 calc R . . . .
C9 C 0.2715(6) 1.1396(4) 0.3414(3) 0.0179(16) Uani 1 1 d . . . . .
C10 C 0.2582(6) 1.1610(4) 0.3838(3) 0.0170(16) Uani 1 1 d . . . . .
C11 C 0.1698(6) 1.1728(5) 0.4112(4) 0.0250(19) Uani 1 1 d . . . . .
H11A H 0.1736 1.1502 0.4513 0.037 Uiso 1 1 calc R . . . .
H11B H 0.1156 1.1544 0.3993 0.037 Uiso 1 1 calc R . . . .
H11C H 0.1613 1.2215 0.4013 0.037 Uiso 1 1 calc R . . . .
C12 C 0.3605(7) 1.1557(6) 0.4601(4) 0.033(2) Uani 1 1 d . . . . .
H12A H 0.3470 1.1079 0.4824 0.049 Uiso 1 1 calc R . . . .
H12B H 0.3178 1.1839 0.4729 0.049 Uiso 1 1 calc R . . . .
H12C H 0.4267 1.1661 0.4639 0.049 Uiso 1 1 calc R . . . .
C13 C 0.5127(6) 1.1599(5) 0.3740(3) 0.0220(17) Uani 1 1 d . . . . .
C14 C 0.5444(7) 1.2191(5) 0.3773(4) 0.027(2) Uani 1 1 d . . . . .
H14 H 0.5001 1.2525 0.3784 0.033 Uiso 1 1 calc R . . . .
C0AA C 0.6415(8) 1.2295(5) 0.3791(4) 0.032(2) Uani 1 1 d . . . . .
H0AA H 0.6632 1.2688 0.3837 0.039 Uiso 1 1 calc R . . . .
C16 C 0.7067(7) 1.1823(6) 0.3743(4) 0.034(2) Uani 1 1 d . . . . .
H16 H 0.7731 1.1899 0.3743 0.041 Uiso 1 1 calc R . . . .
C17 C 0.6743(7) 1.1241(6) 0.3693(4) 0.035(2) Uani 1 1 d . . . . .
H17 H 0.7189 1.0924 0.3652 0.042 Uiso 1 1 calc R . . . .
C18 C 0.5781(7) 1.1117(5) 0.3703(4) 0.0258(19) Uani 1 1 d . . . . .
H18 H 0.5564 1.0708 0.3685 0.031 Uiso 1 1 calc R . . . .
C19 C 0.3712(6) 1.1308(4) 0.3335(3) 0.0158(15) Uani 1 1 d . . . . .
C20 C 0.6566(6) 0.9384(5) 0.3134(4) 0.0218(17) Uani 1 1 d . . . . .
H20A H 0.7114 0.9422 0.2877 0.033 Uiso 1 1 calc R . . . .
H20B H 0.6591 0.8952 0.3450 0.033 Uiso 1 1 calc R . . . .
H20C H 0.6583 0.9757 0.3263 0.033 Uiso 1 1 calc R . . . .
C21 C 0.5540(6) 0.8921(4) 0.2655(3) 0.0187(16) Uani 1 1 d . . . . .
C22 C 0.6246(6) 0.8505(4) 0.2584(4) 0.0213(17) Uani 1 1 d . . . . .
H22 H 0.6880 0.8546 0.2675 0.026 Uiso 1 1 calc R . . . .
C23 C 0.6010(7) 0.8019(5) 0.2373(4) 0.0263(19) Uani 1 1 d . . . . .
H23 H 0.6487 0.7727 0.2321 0.032 Uiso 1 1 calc R . . . .
C24 C 0.5092(7) 0.7966(5) 0.2241(4) 0.0253(19) Uani 1 1 d . . . . .
H24 H 0.4935 0.7625 0.2111 0.030 Uiso 1 1 calc R . . . .
C25 C 0.4372(6) 0.8411(4) 0.2294(4) 0.0201(17) Uani 1 1 d . . . . .
C26 C 0.4587(6) 0.8897(4) 0.2513(3) 0.0170(15) Uani 1 1 d . . . . .
C27 C 0.3476(6) 0.8363(4) 0.2068(3) 0.0194(17) Uani 1 1 d . . . . .
H27 H 0.3374 0.7961 0.2005 0.023 Uiso 1 1 calc R . . . .
C28 C 0.2114(7) 0.8668(5) 0.1612(4) 0.0240(18) Uani 1 1 d . . . . .
C29 C 0.2273(6) 0.8487(5) 0.1170(4) 0.0261(19) Uani 1 1 d . . . . .
C30 C 0.3192(7) 0.8441(6) 0.0877(5) 0.037(3) Uani 1 1 d . . . . .
H30A H 0.3333 0.7965 0.0952 0.055 Uiso 1 1 calc R . . . .
H30B H 0.3703 0.8639 0.1007 0.055 Uiso 1 1 calc R . . . .
H30C H 0.3142 0.8689 0.0479 0.055 Uiso 1 1 calc R . . . .
C31 C 0.1285(8) 0.8466(7) 0.0419(4) 0.041(3) Uani 1 1 d . . . . .
H31A H 0.0638 0.8320 0.0393 0.061 Uiso 1 1 calc R . . . .
H31B H 0.1746 0.8191 0.0306 0.061 Uiso 1 1 calc R . . . .
H31C H 0.1372 0.8944 0.0177 0.061 Uiso 1 1 calc R . . . .
C32 C -0.0263(6) 0.8412(5) 0.1269(3) 0.0231(18) Uani 1 1 d . . . . .
C33 C -0.0516(8) 0.7794(6) 0.1257(4) 0.033(2) Uani 1 1 d . . . . .
H33 H -0.0039 0.7477 0.1254 0.040 Uiso 1 1 calc R . . . .
C34 C -0.1451(9) 0.7643(7) 0.1251(5) 0.047(3) Uani 1 1 d . . . . .
H34 H -0.1627 0.7228 0.1228 0.056 Uiso 1 1 calc R . . . .
C35 C -0.2142(8) 0.8093(8) 0.1278(5) 0.053(4) Uani 1 1 d . . . . .
H35 H -0.2795 0.7985 0.1277 0.064 Uiso 1 1 calc R . . . .
C36 C -0.1895(8) 0.8694(8) 0.1306(5) 0.048(3) Uani 1 1 d . . . . .
H36 H -0.2379 0.8996 0.1333 0.058 Uiso 1 1 calc R . . . .
C37 C -0.0944(6) 0.8871(6) 0.1295(4) 0.029(2) Uani 1 1 d . . . . .
H37 H -0.0769 0.9293 0.1305 0.035 Uiso 1 1 calc R . . . .
C38 C 0.1118(6) 0.8732(4) 0.1688(3) 0.0203(17) Uani 1 1 d . . . . .
C39 C 0.4690(6) 1.0217(4) 0.1417(3) 0.0169(16) Uani 1 1 d . . . . .
C40 C 0.5390(6) 1.0272(6) 0.0932(4) 0.028(2) Uani 1 1 d . . . . .
C41 C 0.6350(8) 1.0571(8) 0.0976(5) 0.056(4) Uani 1 1 d . . . . .
H41A H 0.6263 1.1040 0.0942 0.084 Uiso 1 1 calc R . . . .
H41B H 0.6796 1.0559 0.0681 0.084 Uiso 1 1 calc R . . . .
H41C H 0.6606 1.0304 0.1335 0.084 Uiso 1 1 calc R . . . .
C42 C 0.5567(10) 0.9532(7) 0.0974(6) 0.054(3) Uani 1 1 d . . . . .
H42A H 0.5794 0.9259 0.1339 0.081 Uiso 1 1 calc R . . . .
H42B H 0.6046 0.9536 0.0689 0.081 Uiso 1 1 calc R . . . .
H42C H 0.4971 0.9338 0.0921 0.081 Uiso 1 1 calc R . . . .
C43 C 0.4941(9) 1.0668(8) 0.0391(4) 0.053(4) Uani 1 1 d . . . . .
H43A H 0.4346 1.0446 0.0373 0.080 Uiso 1 1 calc R . . . .
H43B H 0.5380 1.0685 0.0083 0.080 Uiso 1 1 calc R . . . .
H43C H 0.4807 1.1129 0.0366 0.080 Uiso 1 1 calc R . . . .
C44 C 0.1055(6) 1.0354(5) 0.1241(3) 0.0219(18) Uani 1 1 d . . . . .
C45_b C 0.1381(14) 1.0663(11) 0.0612(8) 0.015(4) Uiso 0.5 1 d . U P A 2
C46_b C 0.2228(15) 1.1239(11) 0.0563(9) 0.034(3) Uiso 0.5 1 d . U P A 2
H46A_b H 0.1937 1.1614 0.0642 0.051 Uiso 0.5 1 calc R . P A 2
H46B_b H 0.2527 1.1413 0.0190 0.051 Uiso 0.5 1 calc R . P A 2
H46C_b H 0.2711 1.1024 0.0831 0.051 Uiso 0.5 1 calc R . P A 2
C47_b C 0.2006(15) 1.0177(11) 0.0451(9) 0.034(3) Uiso 0.5 1 d . U P A 2
H47A_b H 0.2461 0.9966 0.0737 0.051 Uiso 0.5 1 calc R . P A 2
H47B_b H 0.2353 1.0426 0.0099 0.051 Uiso 0.5 1 calc R . P A 2
H47C_b H 0.1608 0.9826 0.0414 0.051 Uiso 0.5 1 calc R . P A 2
C48_b C 0.0807(15) 1.0377(11) 0.0301(9) 0.034(3) Uiso 0.5 1 d . U P A 2
H48A_b H 0.0954 0.9896 0.0408 0.051 Uiso 0.5 1 calc R . P A 2
H48B_b H 0.0955 1.0617 -0.0095 0.051 Uiso 0.5 1 calc R . P A 2
H48C_b H 0.0130 1.0427 0.0384 0.051 Uiso 0.5 1 calc R . P A 2
C49 C 0.0146(6) 0.9859(4) 0.3585(3) 0.0180(16) Uani 1 1 d . . . . .
C50 C -0.0566(6) 0.9844(4) 0.4054(3) 0.0211(17) Uani 1 1 d . . . . .
C51 C -0.0672(7) 1.0565(5) 0.4021(4) 0.027(2) Uani 1 1 d . . . . .
H51A H -0.0052 1.0738 0.4063 0.041 Uiso 1 1 calc R . . . .
H51B H -0.1122 1.0574 0.4316 0.041 Uiso 1 1 calc R . . . .
H51C H -0.0912 1.0850 0.3662 0.041 Uiso 1 1 calc R . . . .
C52 C -0.1528(7) 0.9570(6) 0.3995(4) 0.031(2) Uani 1 1 d . . . . .
H52A H -0.1770 0.9849 0.3636 0.047 Uiso 1 1 calc R . . . .
H52B H -0.1977 0.9583 0.4290 0.047 Uiso 1 1 calc R . . . .
H52C H -0.1458 0.9102 0.4023 0.047 Uiso 1 1 calc R . . . .
C53 C -0.0166(8) 0.9399(5) 0.4607(4) 0.031(2) Uani 1 1 d . . . . .
H53A H -0.0128 0.8930 0.4633 0.046 Uiso 1 1 calc R . . . .
H53B H -0.0585 0.9420 0.4910 0.046 Uiso 1 1 calc R . . . .
H53C H 0.0472 0.9561 0.4631 0.046 Uiso 1 1 calc R . . . .
C54 C 0.3819(6) 0.9686(4) 0.3773(3) 0.0186(16) Uani 1 1 d . . . . .
C55 C 0.354(2) 0.9302(15) 0.4384(10) 0.0551(19) Uani 0.5 1 d . U P . .
C56_a C 0.2555(10) 0.9365(8) 0.4522(5) 0.0551(19) Uani 1 1 d . . . B 1
H56A_a H 0.2401 0.9844 0.4422 0.083 Uiso 1 1 calc R . . B 1
H56B_a H 0.2426 0.9119 0.4919 0.083 Uiso 1 1 calc R . . B 1
H56C_a H 0.2164 0.9174 0.4318 0.083 Uiso 1 1 calc R . . B 1
C57_a C 0.3842(10) 0.8575(7) 0.4517(5) 0.0551(19) Uani 1 1 d . . . C 1
H57A_a H 0.3438 0.8371 0.4329 0.083 Uiso 1 1 calc R . . C 1
H57B_a H 0.3771 0.8320 0.4917 0.083 Uiso 1 1 calc R . . C 1
H57C_a H 0.4508 0.8565 0.4392 0.083 Uiso 1 1 calc R . . C 1
C58_a C 0.4181(10) 0.9549(7) 0.4718(5) 0.0551(19) Uani 1 1 d . . . D 1
H58A_a H 0.4849 0.9520 0.4603 0.083 Uiso 1 1 calc R . . D 1
H58B_a H 0.4077 0.9267 0.5111 0.083 Uiso 1 1 calc R . . D 1
H58C_a H 0.4029 1.0021 0.4655 0.083 Uiso 1 1 calc R . . D 1
C59 C 0.1924(7) 0.8825(4) 0.3156(3) 0.0229(18) Uani 1 1 d . . . . .
H59A H 0.1473 0.8778 0.3466 0.034 Uiso 1 1 calc R . . . .
H59B H 0.2574 0.8767 0.3282 0.034 Uiso 1 1 calc R . . . .
H59C H 0.1785 0.8480 0.3010 0.034 Uiso 1 1 calc R . . . .
C60 C 0.2926(6) 1.1229(4) 0.1856(4) 0.0215(17) Uani 1 1 d . . . . .
H60A H 0.3019 1.1582 0.2000 0.032 Uiso 1 1 calc R . . . .
H60B H 0.2286 1.1265 0.1718 0.032 Uiso 1 1 calc R . . . .
H60C H 0.3401 1.1284 0.1555 0.032 Uiso 1 1 calc R . . . .
Dy3 Dy 0.48547(3) 0.54017(2) 0.25685(2) 0.02039(9) Uani 1 1 d . . . . .
Dy4 Dy 0.90731(3) 0.47477(2) 0.23265(2) 0.01815(9) Uani 1 1 d . . . . .
Co3 Co 0.72873(8) 0.53885(6) 0.28811(4) 0.0181(2) Uani 1 1 d . . . . .
Co4 Co 0.66349(8) 0.47501(6) 0.20097(4) 0.0158(2) Uani 1 1 d . . . . .
O23 O 0.3641(5) 0.4490(3) 0.2783(3) 0.0253(14) Uani 1 1 d . . . . .
O24 O 0.5434(4) 0.4386(3) 0.2528(2) 0.0197(12) Uani 1 1 d . . . . .
O25 O 0.8898(4) 0.3895(3) 0.2018(2) 0.0198(12) Uani 1 1 d . . . . .
O26 O 1.0281(4) 0.5652(3) 0.2109(3) 0.0242(13) Uani 1 1 d . . . . .
O27 O 0.8504(4) 0.5764(3) 0.2374(2) 0.0195(12) Uani 1 1 d . . . . .
O28 O 0.5052(4) 0.6255(3) 0.2882(3) 0.0244(13) Uani 1 1 d . . . . .
O29 O 0.8093(5) 0.5040(3) 0.3563(2) 0.0240(13) Uani 1 1 d . . . . .
O30 O 0.9378(5) 0.4728(3) 0.3191(2) 0.0258(14) Uani 1 1 d . . . . .
O31 O 0.4504(5) 0.4825(4) 0.3554(3) 0.0304(15) Uani 1 1 d . . . . .
O32 O 0.6007(5) 0.4967(3) 0.3322(2) 0.0242(13) Uani 1 1 d . . . . .
O33 O 0.5754(4) 0.5041(3) 0.1348(2) 0.0196(12) Uani 1 1 d . . . . .
O34 O 0.4529(5) 0.5417(3) 0.1720(3) 0.0239(13) Uani 1 1 d . . . . .
O35 O 0.9438(4) 0.5278(3) 0.1333(2) 0.0233(13) Uani 1 1 d . . . . .
O36 O 0.7918(4) 0.5174(3) 0.1559(2) 0.0199(12) Uani 1 1 d . . . . .
O37 O 0.7535(4) 0.4513(3) 0.2671(2) 0.0192(12) Uani 1 1 d . . . . .
O38 O 0.6396(4) 0.5630(3) 0.2212(2) 0.0177(12) Uani 1 1 d . . . . .
O39 O 0.4412(4) 0.6593(3) 0.1870(3) 0.0255(14) Uani 1 1 d . . . . .
O40 O 0.3312(5) 0.5941(3) 0.2419(3) 0.0303(15) Uani 1 1 d . . . . .
O41 O 0.2947(5) 0.6925(4) 0.1794(4) 0.046(2) Uani 1 1 d . . . . .
O42 O 1.0637(4) 0.4240(3) 0.2497(3) 0.0251(7) Uani 1 1 d . . . . .
O43 O 0.9516(4) 0.3567(3) 0.3031(3) 0.0251(7) Uani 1 1 d . . . . .
O44 O 1.0991(4) 0.3257(3) 0.3155(3) 0.0251(7) Uani 1 1 d . . . . .
N1 N 0.8993(5) 0.3557(4) 0.1280(3) 0.0194(14) Uani 1 1 d . . . . .
N2 N 0.8356(5) 0.3309(4) 0.1010(3) 0.0203(15) Uani 1 1 d . . . . .
N3 N 0.6756(5) 0.3800(4) 0.1920(3) 0.0178(14) Uani 1 1 d . . . . .
N4 N 0.4919(6) 0.6700(4) 0.3545(3) 0.0270(17) Uani 1 1 d . . . . .
N5 N 0.5538(6) 0.6818(4) 0.3903(3) 0.0292(18) Uani 1 1 d . . . . .
N6 N 0.7171(6) 0.6319(4) 0.3017(3) 0.0218(15) Uani 1 1 d . . . . .
N7 N 0.3532(6) 0.6506(4) 0.2019(4) 0.0297(18) Uani 1 1 d . . . . .
N8 N 1.0387(5) 0.3661(4) 0.2904(3) 0.0251(7) Uani 1 1 d . . . . .
C61 C 1.1199(7) 0.5674(5) 0.1826(4) 0.031(2) Uani 1 1 d . . . . .
H61A H 1.1703 0.5611 0.2085 0.047 Uiso 1 1 calc GR . . . .
H61B H 1.1285 0.6114 0.1520 0.047 Uiso 1 1 calc GR . . . .
H61C H 1.1231 0.5313 0.1683 0.047 Uiso 1 1 calc GR . . . .
C62 C 1.0092(6) 0.6159(5) 0.2302(4) 0.0229(18) Uani 1 1 d . . . . .
C63 C 1.0752(8) 0.6579(5) 0.2358(4) 0.032(2) Uani 1 1 d . . . . .
H63 H 1.1402 0.6539 0.2257 0.038 Uiso 1 1 calc R . . . .
C64 C 1.0480(8) 0.7070(5) 0.2564(4) 0.034(2) Uani 1 1 d . . . . .
H64 H 1.0941 0.7369 0.2601 0.040 Uiso 1 1 calc R . . . .
C65 C 0.9539(7) 0.7119(5) 0.2714(4) 0.028(2) Uani 1 1 d . . . . .
H65 H 0.9350 0.7462 0.2843 0.033 Uiso 1 1 calc R . . . .
C66 C 0.8849(7) 0.6665(5) 0.2678(4) 0.0235(18) Uani 1 1 d . . . . .
C67 C 0.9120(7) 0.6187(4) 0.2449(3) 0.0227(18) Uani 1 1 d . . . . .
C68 C 0.7903(6) 0.6738(4) 0.2892(3) 0.0195(16) Uani 1 1 d . . . . .
H68 H 0.7794 0.7145 0.2951 0.023 Uiso 1 1 calc R . . . .
C69 C 0.6418(7) 0.6491(4) 0.3312(3) 0.0223(18) Uani 1 1 d . . . . .
C70 C 0.6447(7) 0.6709(5) 0.3736(4) 0.0257(19) Uani 1 1 d . . . . .
C71 C 0.7280(7) 0.6788(6) 0.4035(4) 0.031(2) Uani 1 1 d . . . . .
H71A H 0.7455 0.7268 0.3905 0.047 Uiso 1 1 calc R . . . .
H71B H 0.7819 0.6532 0.3964 0.047 Uiso 1 1 calc R . . . .
H71C H 0.7114 0.6615 0.4432 0.047 Uiso 1 1 calc R . . . .
C72 C 0.5309(9) 0.7372(6) 0.4084(5) 0.040(3) Uani 1 1 d . . . . .
H72A H 0.5301 0.7800 0.3762 0.060 Uiso 1 1 calc R . . . .
H72B H 0.5791 0.7397 0.4332 0.060 Uiso 1 1 calc R . . . .
H72C H 0.4682 0.7289 0.4280 0.060 Uiso 1 1 calc R . . . .
C73 C 0.3928(8) 0.6637(5) 0.3672(4) 0.029(2) Uani 1 1 d . . . . .
C74 C 0.3363(10) 0.7191(6) 0.3610(6) 0.053(3) Uani 1 1 d . . . . .
H74 H 0.3633 0.7633 0.3482 0.063 Uiso 1 1 calc R . . . .
C75 C 0.2377(11) 0.7089(8) 0.3740(6) 0.071(5) Uani 1 1 d . . . . .
H75 H 0.1981 0.7469 0.3692 0.085 Uiso 1 1 calc R . . . .
C76 C 0.1986(9) 0.6467(7) 0.3929(6) 0.053(3) Uani 1 1 d . . . . .
H76 H 0.1320 0.6414 0.4015 0.063 Uiso 1 1 calc R . . . .
C77 C 0.2538(9) 0.5898(7) 0.4002(6) 0.053(3) Uani 1 1 d . . . . .
H77 H 0.2262 0.5458 0.4138 0.063 Uiso 1 1 calc R . . . .
C78 C 0.3525(8) 0.5998(6) 0.3865(5) 0.038(2) Uani 1 1 d . . . . .
H78 H 0.3917 0.5618 0.3906 0.045 Uiso 1 1 calc R . . . .
C79 C 0.5440(7) 0.6457(5) 0.3210(4) 0.0236(18) Uani 1 1 d . . . . .
C80 C 0.2734(7) 0.4457(6) 0.3077(5) 0.035(2) Uani 1 1 d . . . . .
H80A H 0.2670 0.4851 0.3180 0.052 Uiso 1 1 calc R . . . .
H80B H 0.2697 0.4042 0.3411 0.052 Uiso 1 1 calc R . . . .
H80C H 0.2220 0.4458 0.2840 0.052 Uiso 1 1 calc R . . . .
C81 C 0.3879(6) 0.3938(4) 0.2650(4) 0.0218(17) Uani 1 1 d . . . . .
C82 C 0.3238(7) 0.3465(5) 0.2643(4) 0.0237(18) Uani 1 1 d . . . . .
H82 H 0.2583 0.3496 0.2739 0.028 Uiso 1 1 calc R . . . .
C83 C 0.3562(7) 0.2938(4) 0.2494(4) 0.0244(19) Uani 1 1 d . . . . .
H83 H 0.3124 0.2604 0.2495 0.029 Uiso 1 1 calc R . . . .
C84 C 0.4485(7) 0.2894(4) 0.2348(3) 0.0218(17) Uani 1 1 d . . . . .
H84 H 0.4691 0.2526 0.2253 0.026 Uiso 1 1 calc R . . . .
C85 C 0.5153(6) 0.3394(4) 0.2333(3) 0.0194(17) Uani 1 1 d . . . . .
C86 C 0.4860(6) 0.3917(4) 0.2503(3) 0.0191(16) Uani 1 1 d . . . . .
C87 C 0.6092(6) 0.3337(4) 0.2095(3) 0.0194(16) Uani 1 1 d . . . . .
H87 H 0.6236 0.2918 0.2063 0.023 Uiso 1 1 calc R . . . .
C88 C 0.7513(6) 0.3650(4) 0.1603(3) 0.0200(17) Uani 1 1 d . . . . .
C89 C 0.7458(6) 0.3415(4) 0.1188(3) 0.0194(16) Uani 1 1 d . . . . .
C90 C 0.6624(7) 0.3310(5) 0.0916(4) 0.0255(19) Uani 1 1 d . . . . .
H90A H 0.6684 0.3595 0.0522 0.038 Uiso 1 1 calc R . . . .
H90B H 0.6046 0.3431 0.1081 0.038 Uiso 1 1 calc R . . . .
H90C H 0.6587 0.2833 0.0964 0.038 Uiso 1 1 calc R . . . .
C91 C 0.8604(8) 0.3395(6) 0.0439(4) 0.033(2) Uani 1 1 d . . . . .
H91A H 0.8519 0.3869 0.0195 0.049 Uiso 1 1 calc R . . . .
H91B H 0.8190 0.3106 0.0332 0.049 Uiso 1 1 calc R . . . .
H91C H 0.9269 0.3267 0.0407 0.049 Uiso 1 1 calc R . . . .
C92 C 0.9978(6) 0.3405(5) 0.1283(3) 0.0209(17) Uani 1 1 d . . . . .
C93 C 1.0285(8) 0.2784(5) 0.1293(4) 0.031(2) Uani 1 1 d . . . . .
H93 H 0.9842 0.2455 0.1289 0.038 Uiso 1 1 calc R . . . .
C94 C 1.1260(8) 0.2649(6) 0.1311(4) 0.042(3) Uani 1 1 d . . . . .
H94 H 1.1489 0.2232 0.1304 0.050 Uiso 1 1 calc R . . . .
C95 C 1.1874(8) 0.3114(8) 0.1336(5) 0.050(3) Uani 1 1 d . . . . .
H95 H 1.2533 0.3009 0.1356 0.059 Uiso 1 1 calc R . . . .
C96 C 1.1589(8) 0.3736(7) 0.1334(5) 0.042(3) Uani 1 1 d . . . . .
H96 H 1.2039 0.4052 0.1351 0.051 Uiso 1 1 calc R . . . .
C97 C 1.0622(7) 0.3884(5) 0.1305(4) 0.029(2) Uani 1 1 d . . . . .
H97 H 1.0402 0.4308 0.1300 0.035 Uiso 1 1 calc R . . . .
C98 C 0.8478(6) 0.3741(4) 0.1666(3) 0.0150(15) Uani 1 1 d . . . . .
C99 C 0.4902(7) 0.5217(4) 0.1361(4) 0.0226(18) Uani 1 1 d . . . . .
C100 C 0.4275(7) 0.5174(5) 0.0923(4) 0.0243(19) Uani 1 1 d . . . . .
C101 C 0.4217(7) 0.4423(5) 0.1004(4) 0.029(2) Uani 1 1 d . . . . .
H10A H 0.4860 0.4252 0.0979 0.043 Uiso 1 1 calc R . . . .
H10B H 0.3839 0.4379 0.0717 0.043 Uiso 1 1 calc R . . . .
H10C H 0.3914 0.4162 0.1368 0.043 Uiso 1 1 calc R . . . .
C102 C 0.4737(8) 0.5580(5) 0.0356(4) 0.036(2) Uani 1 1 d . . . . .
H10D H 0.4760 0.6060 0.0300 0.054 Uiso 1 1 calc R . . . .
H10E H 0.4364 0.5525 0.0071 0.054 Uiso 1 1 calc R . . . .
H10F H 0.5385 0.5417 0.0331 0.054 Uiso 1 1 calc R . . . .
C103 C 0.3275(8) 0.5440(6) 0.0982(5) 0.039(3) Uani 1 1 d . . . . .
H10G H 0.2989 0.5175 0.1349 0.059 Uiso 1 1 calc R . . . .
H10H H 0.2879 0.5400 0.0700 0.059 Uiso 1 1 calc R . . . .
H10I H 0.3318 0.5917 0.0933 0.059 Uiso 1 1 calc R . . . .
C104 C 0.8588(6) 0.5371(4) 0.1195(3) 0.0197(17) Uani 1 1 d . . . . .
C105_a C 0.8376(14) 0.5715(11) 0.0553(13) 0.023(10) Uiso 0.5 1 d D U P E 1
C106_a C 0.9167(16) 0.5409(12) 0.0275(10) 0.043(5) Uiso 0.5 1 d D U P E 1
H10J_a H 0.9793 0.5571 0.0319 0.065 Uiso 0.5 1 calc R . P E 1
H10K_a H 0.9058 0.5550 -0.0119 0.065 Uiso 0.5 1 calc R . P E 1
H10L_a H 0.9143 0.4913 0.0451 0.065 Uiso 0.5 1 calc R . P E 1
C107_a C 0.7887(15) 0.5163(10) 0.0423(8) 0.031(4) Uiso 0.5 1 d D U P E 1
H10M_a H 0.8352 0.4815 0.0428 0.046 Uiso 0.5 1 calc R . P E 1
H10N_a H 0.7628 0.5362 0.0057 0.046 Uiso 0.5 1 calc R . P E 1
H10O_a H 0.7370 0.4957 0.0700 0.046 Uiso 0.5 1 calc R . P E 1
C108_a C 0.7583(13) 0.6243(9) 0.0517(8) 0.029(4) Uiso 0.5 1 d D U P E 1
H10P_a H 0.7023 0.6014 0.0747 0.044 Uiso 0.5 1 calc R . P E 1
H10Q_a H 0.7409 0.6468 0.0133 0.044 Uiso 0.5 1 calc R . P E 1
H10R_a H 0.7820 0.6581 0.0648 0.044 Uiso 0.5 1 calc R . P E 1
C109 C 0.8932(8) 0.4857(5) 0.3570(4) 0.027(2) Uani 1 1 d . . . . .
C110 C 0.949(3) 0.478(2) 0.4073(14) 0.086(3) Uani 0.5 1 d . U P . .
C111_a C 1.0415(13) 0.4449(10) 0.4075(7) 0.086(3) Uani 1 1 d . . . F 1
H11D_a H 1.0310 0.3993 0.4085 0.128 Uiso 1 1 calc R . . F 1
H11E_a H 1.0750 0.4421 0.4400 0.128 Uiso 1 1 calc R . . F 1
H11F_a H 1.0799 0.4713 0.3740 0.128 Uiso 1 1 calc R . . F 1
C112_a C 0.9725(14) 0.5453(10) 0.4051(7) 0.086(3) Uani 1 1 d . . . G 1
H11G_a H 1.0125 0.5694 0.3717 0.128 Uiso 1 1 calc R . . G 1
H11H_a H 1.0071 0.5411 0.4377 0.128 Uiso 1 1 calc R . . G 1
H11I_a H 0.9138 0.5707 0.4044 0.128 Uiso 1 1 calc R . . G 1
C113_a C 0.8934(13) 0.4366(10) 0.4587(6) 0.086(3) Uani 1 1 d . . . H 1
H11J_a H 0.8395 0.4629 0.4646 0.128 Uiso 1 1 calc R . . H 1
H11K_a H 0.9343 0.4238 0.4901 0.128 Uiso 1 1 calc R . . H 1
H11L_a H 0.8697 0.3956 0.4551 0.128 Uiso 1 1 calc R . . H 1
C114 C 0.5351(8) 0.4742(5) 0.3688(4) 0.027(2) Uani 1 1 d . . . . .
C115 C 0.5560(7) 0.4396(5) 0.4297(4) 0.028(2) Uani 1 1 d . . . . .
C116 C 0.6251(9) 0.3817(6) 0.4368(4) 0.040(3) Uani 1 1 d . . . . .
H11M H 0.5995 0.3516 0.4205 0.061 Uiso 1 1 calc R . . . .
H11N H 0.6334 0.3562 0.4762 0.061 Uiso 1 1 calc R . . . .
H11O H 0.6867 0.4001 0.4182 0.061 Uiso 1 1 calc R . . . .
C117 C 0.6020(9) 0.4914(6) 0.4471(4) 0.037(2) Uani 1 1 d . . . . .
H11P H 0.6623 0.5069 0.4257 0.056 Uiso 1 1 calc R . . . .
H11Q H 0.6140 0.4707 0.4865 0.056 Uiso 1 1 calc R . . . .
H11R H 0.5593 0.5300 0.4404 0.056 Uiso 1 1 calc R . . . .
C118 C 0.4633(9) 0.4111(6) 0.4649(4) 0.045(3) Uani 1 1 d . . . . .
H11S H 0.4192 0.4483 0.4611 0.068 Uiso 1 1 calc R . . . .
H11T H 0.4781 0.3881 0.5037 0.068 Uiso 1 1 calc R . . . .
H11U H 0.4338 0.3788 0.4522 0.068 Uiso 1 1 calc R . . . .
C119 C 0.7360(7) 0.3868(5) 0.3091(4) 0.0244(18) Uani 1 1 d . . . . .
H11V H 0.7534 0.3518 0.2949 0.037 Uiso 1 1 calc R . . . .
H11W H 0.6683 0.3823 0.3208 0.037 Uiso 1 1 calc R . . . .
H11X H 0.7741 0.3815 0.3406 0.037 Uiso 1 1 calc R . . . .
C120 C 0.6585(7) 0.6280(4) 0.1777(4) 0.0248(19) Uani 1 1 d . . . . .
H12D H 0.6192 0.6332 0.1466 0.037 Uiso 1 1 calc R . . . .
H12E H 0.7259 0.6312 0.1654 0.037 Uiso 1 1 calc R . . . .
H12F H 0.6433 0.6638 0.1913 0.037 Uiso 1 1 calc R . . . .
O125 O 0.3762(17) 0.7391(16) 0.0187(11) 0.207(10) Uiso 1 1 d D U . . .
H125 H 0.3894 0.7591 -0.0153 0.311 Uiso 1 1 calc GR . . . .
C126 C 0.4693(16) 0.7308(13) 0.0512(10) 0.116(8) Uiso 1 1 d D U . . .
H12G H 0.5176 0.7073 0.0370 0.174 Uiso 1 1 calc R . . . .
H12H H 0.4549 0.7043 0.0905 0.174 Uiso 1 1 calc R . . . .
H12I H 0.4935 0.7756 0.0464 0.174 Uiso 1 1 calc R . . . .
O123 O 0.8790(14) 0.7520(10) 0.4682(8) 0.147(7) Uiso 1 1 d D U . . .
H123 H 0.8600 0.7160 0.4939 0.220 Uiso 1 1 calc GR . . . .
C124 C 0.9640(12) 0.7360(9) 0.4342(7) 0.080(5) Uiso 1 1 d D U . . .
H12J H 0.9702 0.7723 0.3974 0.120 Uiso 1 1 calc R . . . .
H12K H 0.9519 0.6929 0.4307 0.120 Uiso 1 1 calc R . . . .
H12L H 1.0230 0.7330 0.4532 0.120 Uiso 1 1 calc R . . . .
O127 O 0.863(2) 0.2460(15) 0.4697(10) 0.219(11) Uiso 1 1 d D U . . .
H127 H 0.8328 0.2819 0.4537 0.329 Uiso 1 1 calc GR . . . .
C128 C 0.9331(10) 0.2345(7) 0.4293(6) 0.056(3) Uiso 1 1 d D U . . .
H12M H 0.9135 0.2597 0.3917 0.084 Uiso 1 1 calc R . . . .
H12N H 0.9357 0.1861 0.4364 0.084 Uiso 1 1 calc R . . . .
H12O H 0.9963 0.2503 0.4334 0.084 Uiso 1 1 calc R . . . .
C144_a C 0.0879(15) 1.1441(10) 0.0467(8) 0.032(4) Uiso 0.5 1 d . . P A 1
H14A_a H 0.0195 1.1364 0.0556 0.048 Uiso 0.5 1 calc R . P A 1
H14B_a H 0.0992 1.1666 0.0066 0.048 Uiso 0.5 1 calc R . P A 1
H14C_a H 0.1122 1.1726 0.0647 0.048 Uiso 0.5 1 calc R . P A 1
C143_a C 0.064(2) 1.0979(17) 0.0227(12) 0.067(8) Uiso 0.5 1 d D . P A 1
H14E_a H 0.0324 1.0563 0.0249 0.101 Uiso 0.5 1 calc R . P A 1
H14F_a H 0.0961 1.1199 -0.0139 0.101 Uiso 0.5 1 calc R . P A 1
H14D_a H 0.0168 1.1287 0.0288 0.101 Uiso 0.5 1 calc R . P A 1
C142_a C 0.237(2) 1.0725(16) 0.0502(13) 0.063(8) Uiso 0.5 1 d . . P A 1
H14G_a H 0.2783 1.0937 0.0680 0.095 Uiso 0.5 1 calc R . P A 1
H14H_a H 0.2477 1.0940 0.0101 0.095 Uiso 0.5 1 calc R . P A 1
H14I_a H 0.2515 1.0241 0.0625 0.095 Uiso 0.5 1 calc R . P A 1
C141_a C 0.1357(19) 1.0809(14) 0.0656(10) 0.036(7) Uiso 0.5 1 d D . P A 1
C153_b C 0.877(2) 0.6425(11) 0.0408(11) 0.055(7) Uiso 0.5 1 d D . P E 2
H15A_b H 0.8261 0.6707 0.0470 0.083 Uiso 0.5 1 calc R . P E 2
H15B_b H 0.8953 0.6587 0.0013 0.083 Uiso 0.5 1 calc R . P E 2
H15C_b H 0.9325 0.6451 0.0611 0.083 Uiso 0.5 1 calc R . P E 2
C151_b C 0.8426(18) 0.5689(12) 0.0613(14) 0.034(13) Uiso 0.5 1 d D . P E 2
C154_b C 0.747(2) 0.556(2) 0.0437(16) 0.084(11) Uiso 0.5 1 d D . P E 2
H15D_b H 0.7329 0.5071 0.0595 0.127 Uiso 0.5 1 calc R . P E 2
H15E_b H 0.7477 0.5722 0.0033 0.127 Uiso 0.5 1 calc R . P E 2
H15F_b H 0.6972 0.5796 0.0567 0.127 Uiso 0.5 1 calc R . P E 2
C152_b C 0.9255(15) 0.6044(11) 0.0234(9) 0.039(5) Uiso 0.5 1 d D . P E 2
H15G_b H 0.9499 0.6395 0.0347 0.058 Uiso 0.5 1 calc R . P E 2
H15H_b H 0.9050 0.6253 -0.0145 0.058 Uiso 0.5 1 calc R . P E 2
H15I_b H 0.9759 0.5717 0.0252 0.058 Uiso 0.5 1 calc R . P E 2
O0AA O 0.507(3) 0.777(2) -0.0723(16) 0.302(18) Uiso 1 1 d D . . . .
H0AB H 0.4907 0.8047 -0.1030 0.453 Uiso 1 1 calc GR . . . .
C2AA C 0.577(2) 0.7320(14) -0.0809(12) 0.136(10) Uiso 1 1 d D . . . .
H2AA H 0.5862 0.7419 -0.1205 0.204 Uiso 1 1 calc R . . . .
H2AB H 0.5556 0.6850 -0.0616 0.204 Uiso 1 1 calc R . . . .
H2AC H 0.6374 0.7386 -0.0666 0.204 Uiso 1 1 calc R . . . .

loop_
_atom_site_aniso_label
_atom_site_aniso_U_11
_atom_site_aniso_U_22
_atom_site_aniso_U_33
_atom_site_aniso_U_23
_atom_site_aniso_U_13
_atom_site_aniso_U_12
Dy1 0.01276(17) 0.01582(17) 0.01533(16) -0.00662(14) -0.00172(13) -0.00167(14)
Dy2 0.01299(17) 0.01535(17) 0.01445(16) -0.00771(13) -0.00310(13) 0.00095(13)
Co1 0.0108(5) 0.0138(5) 0.0145(5) -0.0060(4) -0.0012(4) -0.0006(4)
Co2 0.0109(5) 0.0171(5) 0.0139(5) -0.0072(4) -0.0027(4) 0.0000(4)
O1 0.017(3) 0.021(3) 0.027(3) -0.010(3) -0.007(2) 0.004(2)
O2 0.013(3) 0.009(2) 0.017(3) -0.004(2) 0.006(2) -0.005(2)
O3 0.011(3) 0.020(3) 0.018(3) -0.010(2) -0.003(2) 0.001(2)
O4 0.016(3) 0.025(3) 0.026(3) -0.019(3) -0.009(2) 0.006(2)
O5 0.017(3) 0.015(3) 0.019(3) -0.009(2) 0.001(2) 0.002(2)
O6 0.017(3) 0.022(3) 0.024(3) -0.013(2) 0.000(2) 0.001(2)
O7 0.018(3) 0.024(3) 0.013(3) -0.007(2) 0.003(2) -0.009(2)
O8 0.020(3) 0.025(3) 0.015(3) -0.011(2) 0.000(2) -0.002(2)
O9 0.021(3) 0.026(3) 0.020(3) -0.011(2) -0.007(2) 0.002(3)
O10 0.017(3) 0.021(3) 0.016(3) -0.009(2) -0.005(2) 0.002(2)
O11 0.016(3) 0.030(3) 0.012(2) -0.007(2) -0.002(2) -0.001(2)
O12 0.018(3) 0.024(3) 0.020(3) -0.012(2) -0.004(2) -0.002(2)
O13 0.014(3) 0.035(4) 0.022(3) -0.010(3) -0.008(2) 0.004(3)
O14 0.014(3) 0.022(3) 0.017(3) -0.007(2) -0.006(2) 0.002(2)
O15 0.013(3) 0.011(2) 0.019(3) -0.005(2) 0.005(2) -0.003(2)
O16 0.016(3) 0.013(3) 0.013(2) -0.004(2) -0.007(2) -0.004(2)
O17 0.014(3) 0.016(3) 0.022(3) -0.006(2) -0.002(2) -0.005(2)
O18 0.011(3) 0.022(3) 0.022(3) -0.009(2) -0.003(2) 0.004(2)
O19 0.017(3) 0.022(3) 0.052(4) -0.003(3) -0.004(3) -0.006(3)
O20 0.020(3) 0.022(3) 0.020(3) -0.008(2) -0.001(2) 0.000(2)
O21 0.017(3) 0.021(3) 0.021(3) -0.006(2) -0.002(2) 0.001(2)
O22 0.017(3) 0.024(3) 0.038(4) -0.006(3) 0.003(3) -0.005(3)
N9 0.012(3) 0.033(4) 0.026(4) -0.020(3) -0.003(3) -0.003(3)
N10 0.017(4) 0.053(5) 0.025(4) -0.029(4) 0.002(3) -0.009(4)
N11 0.018(3) 0.025(4) 0.020(3) -0.015(3) -0.001(3) 0.000(3)
N12 0.018(4) 0.024(4) 0.020(3) -0.013(3) 0.003(3) -0.002(3)
N13 0.020(4) 0.029(4) 0.021(3) -0.016(3) 0.007(3) -0.002(3)
N14 0.015(3) 0.017(3) 0.015(3) -0.009(3) 0.003(2) -0.006(3)
N15 0.011(3) 0.020(3) 0.032(4) -0.014(3) 0.000(3) -0.001(3)
N16 0.017(3) 0.018(3) 0.023(3) -0.010(3) 0.003(3) -0.004(3)
C1 0.020(4) 0.025(4) 0.032(5) -0.010(4) -0.007(4) 0.004(4)
C2 0.016(4) 0.012(3) 0.019(4) -0.005(3) 0.001(3) -0.007(3)
C3 0.017(4) 0.018(4) 0.026(4) -0.006(3) 0.005(3) -0.003(3)
C4 0.011(4) 0.024(4) 0.026(4) -0.007(3) 0.001(3) 0.000(3)
C5 0.018(4) 0.013(4) 0.025(4) -0.005(3) 0.004(3) -0.002(3)
C6 0.010(3) 0.013(3) 0.018(4) -0.005(3) 0.004(3) -0.005(3)
C1AA 0.013(4) 0.013(3) 0.017(4) -0.001(3) 0.005(3) 0.000(3)
C8 0.017(4) 0.013(4) 0.023(4) -0.011(3) 0.003(3) -0.002(3)
C9 0.019(4) 0.016(4) 0.018(4) -0.005(3) 0.002(3) 0.004(3)
C10 0.010(4) 0.019(4) 0.026(4) -0.014(3) 0.001(3) -0.001(3)
C11 0.014(4) 0.039(5) 0.026(4) -0.018(4) 0.001(3) -0.004(4)
C12 0.028(5) 0.051(6) 0.028(5) -0.026(5) 0.004(4) -0.005(5)
C13 0.019(4) 0.031(5) 0.018(4) -0.012(3) -0.001(3) -0.003(4)
C14 0.027(5) 0.029(5) 0.026(4) -0.012(4) 0.003(4) -0.006(4)
C0AA 0.037(6) 0.032(5) 0.030(5) -0.014(4) 0.003(4) -0.015(4)
C16 0.021(5) 0.057(7) 0.031(5) -0.024(5) 0.002(4) -0.014(5)
C17 0.019(5) 0.056(7) 0.043(6) -0.033(5) -0.010(4) 0.008(5)
C18 0.022(5) 0.035(5) 0.027(4) -0.019(4) -0.010(4) 0.006(4)
C19 0.019(4) 0.017(4) 0.013(3) -0.007(3) -0.004(3) -0.003(3)
C20 0.020(4) 0.024(4) 0.024(4) -0.011(3) -0.012(3) 0.004(3)
C21 0.020(4) 0.018(4) 0.019(4) -0.006(3) -0.005(3) -0.003(3)
C22 0.013(4) 0.025(4) 0.029(4) -0.013(4) -0.006(3) 0.002(3)
C23 0.024(5) 0.021(4) 0.038(5) -0.016(4) -0.005(4) 0.007(4)
C24 0.023(5) 0.031(5) 0.031(5) -0.022(4) -0.011(4) 0.008(4)
C25 0.013(4) 0.023(4) 0.026(4) -0.011(3) -0.008(3) 0.003(3)
C26 0.014(4) 0.017(4) 0.020(4) -0.008(3) 0.002(3) 0.000(3)
C27 0.021(4) 0.025(4) 0.021(4) -0.018(3) -0.004(3) 0.002(3)
C28 0.030(5) 0.025(4) 0.021(4) -0.013(4) -0.005(4) -0.003(4)
C29 0.013(4) 0.042(5) 0.028(4) -0.019(4) 0.002(3) -0.007(4)
C30 0.016(4) 0.063(7) 0.044(6) -0.037(6) 0.009(4) -0.009(5)
C31 0.026(5) 0.083(9) 0.030(5) -0.040(6) -0.003(4) -0.007(5)
C32 0.015(4) 0.036(5) 0.018(4) -0.008(4) -0.003(3) -0.008(4)
C33 0.037(6) 0.041(6) 0.027(5) -0.017(4) -0.002(4) -0.015(5)
C34 0.041(7) 0.069(8) 0.035(6) -0.024(6) 0.001(5) -0.035(6)
C35 0.025(6) 0.105(11) 0.034(6) -0.031(7) 0.008(4) -0.033(7)
C36 0.016(5) 0.096(10) 0.038(6) -0.031(6) -0.001(4) -0.012(6)
C37 0.013(4) 0.052(6) 0.027(4) -0.020(4) -0.007(3) -0.007(4)
C38 0.025(4) 0.021(4) 0.018(4) -0.011(3) -0.001(3) 0.000(3)
C39 0.012(4) 0.024(4) 0.015(3) -0.007(3) -0.005(3) 0.003(3)
C40 0.014(4) 0.058(7) 0.017(4) -0.020(4) 0.002(3) -0.008(4)
C41 0.031(6) 0.110(12) 0.044(7) -0.050(8) 0.016(5) -0.031(7)
C42 0.049(8) 0.071(9) 0.055(8) -0.040(7) 0.013(6) 0.008(7)
C43 0.042(7) 0.089(10) 0.020(5) -0.012(6) 0.002(5) 0.003(7)
C44 0.018(4) 0.028(4) 0.016(4) -0.004(3) -0.005(3) -0.002(4)
C49 0.018(4) 0.019(4) 0.016(4) -0.007(3) 0.005(3) -0.005(3)
C50 0.023(4) 0.022(4) 0.019(4) -0.009(3) 0.003(3) -0.007(3)
C51 0.028(5) 0.029(5) 0.028(4) -0.016(4) 0.012(4) -0.006(4)
C52 0.018(4) 0.045(6) 0.037(5) -0.023(5) 0.011(4) -0.014(4)
C53 0.036(6) 0.036(5) 0.017(4) -0.006(4) 0.002(4) -0.006(4)
C54 0.022(4) 0.018(4) 0.019(4) -0.009(3) -0.003(3) 0.003(3)
C55 0.061(5) 0.068(5) 0.026(3) -0.006(3) -0.002(3) 0.004(4)
C56_a 0.061(5) 0.068(5) 0.026(3) -0.006(3) -0.002(3) 0.004(4)
C57_a 0.061(5) 0.068(5) 0.026(3) -0.006(3) -0.002(3) 0.004(4)
C58_a 0.061(5) 0.068(5) 0.026(3) -0.006(3) -0.002(3) 0.004(4)
C59 0.028(5) 0.018(4) 0.021(4) -0.005(3) -0.006(3) 0.003(4)
C60 0.017(4) 0.018(4) 0.025(4) -0.003(3) -0.002(3) -0.001(3)
Dy3 0.0192(2) 0.0240(2) 0.02393(19) -0.01653(16) 0.00585(15) -0.00766(16)
Dy4 0.0209(2) 0.01779(18) 0.01731(17) -0.00836(14) -0.00140(14) -0.00245(15)
Co3 0.0203(6) 0.0187(5) 0.0174(5) -0.0095(4) 0.0017(4) -0.0045(4)
Co4 0.0159(5) 0.0173(5) 0.0159(5) -0.0089(4) 0.0036(4) -0.0053(4)
O23 0.022(3) 0.025(3) 0.038(4) -0.024(3) 0.009(3) -0.009(3)
O24 0.019(3) 0.022(3) 0.021(3) -0.012(2) 0.007(2) -0.009(2)
O25 0.018(3) 0.023(3) 0.022(3) -0.013(2) -0.005(2) 0.000(2)
O26 0.014(3) 0.029(3) 0.032(3) -0.015(3) 0.002(2) -0.008(3)
O27 0.021(3) 0.016(3) 0.021(3) -0.007(2) 0.003(2) -0.005(2)
O28 0.018(3) 0.031(3) 0.033(3) -0.022(3) 0.001(3) -0.003(3)
O29 0.024(3) 0.028(3) 0.022(3) -0.012(3) 0.001(2) 0.001(3)
O30 0.033(4) 0.028(3) 0.019(3) -0.011(3) -0.010(3) -0.002(3)
O31 0.024(3) 0.040(4) 0.034(4) -0.023(3) 0.014(3) -0.013(3)
O32 0.024(3) 0.030(3) 0.023(3) -0.017(3) 0.008(2) -0.009(3)
O33 0.016(3) 0.025(3) 0.019(3) -0.009(2) -0.001(2) -0.001(2)
O34 0.024(3) 0.030(3) 0.024(3) -0.019(3) 0.005(2) -0.002(3)
O35 0.019(3) 0.029(3) 0.021(3) -0.009(3) 0.003(2) -0.004(3)
O36 0.019(3) 0.021(3) 0.019(3) -0.008(2) 0.007(2) -0.004(2)
O37 0.020(3) 0.018(3) 0.020(3) -0.008(2) 0.001(2) -0.003(2)
O38 0.017(3) 0.014(3) 0.021(3) -0.006(2) 0.007(2) -0.009(2)
O39 0.017(3) 0.033(4) 0.034(3) -0.022(3) 0.005(3) -0.006(3)
O40 0.025(3) 0.029(4) 0.042(4) -0.022(3) 0.013(3) -0.016(3)
O41 0.024(4) 0.033(4) 0.077(6) -0.016(4) -0.003(4) 0.002(3)
O42 0.0162(15) 0.0302(18) 0.0287(17) -0.0106(14) -0.0057(13) 0.0018(14)
O43 0.0162(15) 0.0302(18) 0.0287(17) -0.0106(14) -0.0057(13) 0.0018(14)
O44 0.0162(15) 0.0302(18) 0.0287(17) -0.0106(14) -0.0057(13) 0.0018(14)
N1 0.019(4) 0.021(3) 0.022(3) -0.012(3) -0.006(3) 0.003(3)
N2 0.022(4) 0.025(4) 0.019(3) -0.014(3) -0.004(3) -0.001(3)
N3 0.021(4) 0.022(3) 0.014(3) -0.011(3) 0.004(3) -0.007(3)
N4 0.025(4) 0.032(4) 0.032(4) -0.021(4) 0.004(3) -0.008(3)
N5 0.039(5) 0.030(4) 0.025(4) -0.018(3) 0.005(3) -0.008(4)
N6 0.026(4) 0.020(4) 0.022(3) -0.011(3) -0.003(3) -0.002(3)
N7 0.021(4) 0.035(5) 0.042(5) -0.026(4) 0.008(3) -0.009(4)
N8 0.0162(15) 0.0302(18) 0.0287(17) -0.0106(14) -0.0057(13) 0.0018(14)
C61 0.027(5) 0.030(5) 0.038(5) -0.016(4) 0.007(4) -0.003(4)
C62 0.021(4) 0.022(4) 0.031(5) -0.016(4) -0.001(4) 0.000(3)
C63 0.031(5) 0.024(5) 0.041(6) -0.013(4) -0.004(4) -0.007(4)
C64 0.030(5) 0.028(5) 0.044(6) -0.015(4) -0.002(4) -0.010(4)
C65 0.031(5) 0.024(5) 0.034(5) -0.017(4) -0.008(4) -0.002(4)
C66 0.022(4) 0.022(4) 0.026(4) -0.008(3) -0.006(3) -0.003(4)
C67 0.030(5) 0.017(4) 0.020(4) -0.005(3) -0.008(3) -0.007(4)
C68 0.024(4) 0.014(4) 0.023(4) -0.010(3) -0.005(3) -0.001(3)
C69 0.031(5) 0.018(4) 0.022(4) -0.011(3) -0.004(3) -0.005(4)
C70 0.030(5) 0.024(4) 0.024(4) -0.010(4) 0.000(4) -0.013(4)
C71 0.028(5) 0.042(6) 0.026(5) -0.014(4) -0.003(4) -0.011(4)
C72 0.050(7) 0.038(6) 0.042(6) -0.026(5) 0.003(5) -0.010(5)
C73 0.038(6) 0.026(5) 0.027(5) -0.015(4) 0.013(4) -0.006(4)
C74 0.055(8) 0.031(6) 0.066(8) -0.015(6) 0.026(7) -0.003(5)
C75 0.060(9) 0.053(8) 0.071(10) 0.003(7) 0.029(8) 0.026(7)
C76 0.030(6) 0.054(8) 0.061(8) -0.010(6) 0.011(6) 0.005(6)
C77 0.036(7) 0.049(7) 0.076(9) -0.029(7) 0.008(6) 0.000(6)
C78 0.034(6) 0.036(6) 0.049(6) -0.023(5) 0.000(5) 0.001(5)
C79 0.022(4) 0.028(5) 0.026(4) -0.017(4) 0.005(3) -0.010(4)
C80 0.029(5) 0.039(6) 0.043(6) -0.027(5) 0.017(4) -0.005(4)
C81 0.023(4) 0.022(4) 0.022(4) -0.011(3) 0.006(3) -0.004(4)
C82 0.022(4) 0.026(4) 0.026(4) -0.012(4) 0.005(3) -0.013(4)
C83 0.029(5) 0.018(4) 0.024(4) -0.006(3) 0.005(4) -0.011(4)
C84 0.028(5) 0.017(4) 0.019(4) -0.006(3) 0.004(3) -0.006(3)
C85 0.019(4) 0.021(4) 0.015(4) -0.004(3) 0.000(3) -0.010(3)
C86 0.015(4) 0.023(4) 0.022(4) -0.010(3) -0.001(3) -0.005(3)
C87 0.021(4) 0.020(4) 0.019(4) -0.010(3) 0.001(3) -0.001(3)
C88 0.023(4) 0.020(4) 0.018(4) -0.008(3) 0.001(3) 0.000(3)
C89 0.019(4) 0.020(4) 0.021(4) -0.010(3) 0.002(3) -0.002(3)
C90 0.030(5) 0.029(5) 0.023(4) -0.015(4) -0.004(4) 0.001(4)
C91 0.036(6) 0.044(6) 0.026(5) -0.021(4) 0.003(4) -0.008(5)
C92 0.018(4) 0.031(5) 0.012(3) -0.007(3) 0.001(3) 0.001(4)
C93 0.035(6) 0.031(5) 0.022(4) -0.004(4) 0.001(4) 0.006(4)
C94 0.041(6) 0.049(7) 0.028(5) -0.007(5) -0.006(4) 0.029(6)
C95 0.025(6) 0.087(10) 0.040(6) -0.028(7) -0.007(5) 0.018(6)
C96 0.019(5) 0.072(8) 0.043(6) -0.028(6) -0.002(4) 0.001(5)
C97 0.019(4) 0.040(5) 0.029(5) -0.015(4) 0.004(4) -0.006(4)
C98 0.014(4) 0.015(4) 0.018(4) -0.009(3) 0.003(3) -0.001(3)
C99 0.029(5) 0.017(4) 0.021(4) -0.008(3) 0.006(3) -0.003(4)
C100 0.027(5) 0.030(5) 0.022(4) -0.016(4) -0.007(3) 0.010(4)
C101 0.028(5) 0.036(5) 0.028(5) -0.018(4) -0.009(4) -0.004(4)
C102 0.049(7) 0.034(5) 0.019(4) -0.004(4) -0.001(4) 0.005(5)
C103 0.026(5) 0.055(7) 0.046(6) -0.029(6) -0.009(5) 0.012(5)
C104 0.025(4) 0.016(4) 0.016(4) -0.004(3) -0.001(3) -0.006(3)
C109 0.042(6) 0.021(4) 0.020(4) -0.008(3) -0.003(4) -0.005(4)
C110 0.097(8) 0.113(8) 0.058(5) -0.039(5) -0.052(5) 0.010(6)
C111_a 0.097(8) 0.113(8) 0.058(5) -0.039(5) -0.052(5) 0.010(6)
C112_a 0.097(8) 0.113(8) 0.058(5) -0.039(5) -0.052(5) 0.010(6)
C113_a 0.097(8) 0.113(8) 0.058(5) -0.039(5) -0.052(5) 0.010(6)
C114 0.040(6) 0.022(4) 0.022(4) -0.014(4) 0.008(4) -0.013(4)
C115 0.034(5) 0.028(5) 0.023(4) -0.011(4) 0.009(4) -0.002(4)
C116 0.046(7) 0.041(6) 0.031(5) -0.011(5) 0.005(5) 0.000(5)
C117 0.045(7) 0.040(6) 0.031(5) -0.018(5) -0.004(5) -0.002(5)
C118 0.055(8) 0.053(7) 0.027(5) -0.016(5) 0.016(5) -0.007(6)
C119 0.020(4) 0.024(4) 0.024(4) -0.004(4) 0.003(3) 0.001(4)
C120 0.029(5) 0.021(4) 0.024(4) -0.008(3) 0.001(4) -0.010(4)

loop_
_atom_type_symbol
_atom_type_description
_atom_type_scat_dispersion_real
_atom_type_scat_dispersion_imag
_atom_type_scat_source
C C 0.0033 0.0016 'International Tables Vol C Tables 4.2.6.8 and 6.1.1.4'
H H 0.0000 0.0000 'International Tables Vol C Tables 4.2.6.8 and 6.1.1.4'
Co Co 0.3494 0.9721 'International Tables Vol C Tables 4.2.6.8 and 6.1.1.4'
Dy Dy -0.1892 4.4098 'International Tables Vol C Tables 4.2.6.8 and 6.1.1.4'
N N 0.0061 0.0033 'International Tables Vol C Tables 4.2.6.8 and 6.1.1.4'
O O 0.0106 0.0060 'International Tables Vol C Tables 4.2.6.8 and 6.1.1.4'

loop_
_geom_angle_atom_site_label_1
_geom_angle_atom_site_label_2
_geom_angle_atom_site_label_3
_geom_angle
O1 Dy1 Co1 99.66(14)
O1 Dy1 O14 104.61(19)
O1 Dy1 O20 117.2(2)
O1 Dy1 N16 94.5(2)
O1 Dy1 C44 85.9(2)
O2 Dy1 Co1 37.84(14)
O2 Dy1 O1 64.3(2)
O2 Dy1 O13 93.0(2)
O2 Dy1 O14 75.42(18)
O2 Dy1 O20 136.14(18)
O2 Dy1 O21 131.67(19)
O2 Dy1 N16 138.67(19)
O2 Dy1 C44 83.1(2)
O6 Dy1 Co1 125.35(15)
O6 Dy1 O1 132.3(2)
O6 Dy1 O2 148.9(2)
O6 Dy1 O13 75.2(2)
O6 Dy1 O14 74.7(2)
O6 Dy1 O20 66.0(2)
O6 Dy1 O21 78.2(2)
O6 Dy1 N16 71.6(2)
O6 Dy1 C44 73.8(2)
O8 Dy1 Co1 66.91(15)
O8 Dy1 O1 76.3(2)
O8 Dy1 O2 72.53(19)
O8 Dy1 O6 131.9(2)
O8 Dy1 O13 145.0(2)
O8 Dy1 O14 143.6(2)
O8 Dy1 O16 85.4(2)
O8 Dy1 O20 66.2(2)
O8 Dy1 O21 76.4(2)
O8 Dy1 N16 68.0(2)
O8 Dy1 C44 154.3(2)
O13 Dy1 Co1 119.68(15)
O13 Dy1 O1 68.7(2)
O13 Dy1 O14 52.46(19)
O13 Dy1 O20 129.7(2)
O13 Dy1 O21 91.8(2)
O13 Dy1 N16 112.7(2)
O13 Dy1 C44 26.0(2)
O14 Dy1 Co1 77.28(13)
O14 Dy1 O20 135.31(19)
O14 Dy1 N16 145.91(19)
O14 Dy1 C44 26.5(2)
O16 Dy1 Co1 38.70(14)
O16 Dy1 O1 138.24(19)
O16 Dy1 O2 74.54(19)
O16 Dy1 O6 87.4(2)
O16 Dy1 O13 122.0(2)
O16 Dy1 O14 69.69(18)
O16 Dy1 O20 87.67(19)
O16 Dy1 O21 138.42(19)
O16 Dy1 N16 113.05(19)
O16 Dy1 C44 96.1(2)
O20 Dy1 Co1 108.72(13)
O20 Dy1 N16 25.51(19)
O20 Dy1 C44 139.4(2)
O21 Dy1 Co1 143.25(14)
O21 Dy1 O1 73.1(2)
O21 Dy1 O14 139.43(19)
O21 Dy1 O20 50.81(19)
O21 Dy1 N16 25.37(19)
O21 Dy1 C44 116.2(2)
N16 Dy1 Co1 127.44(14)
C44 Dy1 Co1 98.65(18)
C44 Dy1 N16 132.8(2)
O3 Dy2 Co2 123.76(14)
O3 Dy2 O4 133.57(19)
O3 Dy2 O5 147.3(2)
O3 Dy2 O9 76.5(2)
O3 Dy2 O10 73.28(19)
O3 Dy2 O12 131.8(2)
O3 Dy2 O17 79.0(2)
O3 Dy2 O18 65.94(19)
O3 Dy2 N15 71.2(2)
O3 Dy2 C54 73.4(2)
O4 Dy2 Co2 100.03(13)
O4 Dy2 O10 105.9(2)
O4 Dy2 O18 116.43(19)
O4 Dy2 N15 94.3(2)
O4 Dy2 C54 86.5(2)
O5 Dy2 Co2 37.42(14)
O5 Dy2 O4 65.23(19)
O5 Dy2 O9 92.2(2)
O5 Dy2 O10 75.51(19)
O5 Dy2 O17 132.6(2)
O5 Dy2 O18 136.77(18)
O5 Dy2 N15 140.54(19)
O5 Dy2 C54 83.1(2)
O9 Dy2 Co2 118.75(15)
O9 Dy2 O4 68.7(2)
O9 Dy2 O10 52.38(19)
O9 Dy2 O17 91.4(2)
O9 Dy2 O18 130.00(19)
O9 Dy2 N15 112.2(2)
O9 Dy2 C54 25.6(2)
O10 Dy2 Co2 77.22(12)
O10 Dy2 O18 134.53(18)
O10 Dy2 N15 143.95(19)
O10 Dy2 C54 26.8(2)
O12 Dy2 Co2 67.60(15)
O12 Dy2 O4 75.8(2)
O12 Dy2 O5 73.2(2)
O12 Dy2 O9 144.5(2)
O12 Dy2 O10 144.36(19)
O12 Dy2 O17 76.9(2)
O12 Dy2 O18 66.4(2)
O12 Dy2 N15 69.0(2)
O12 Dy2 C54 154.8(2)
O15 Dy2 Co2 39.18(14)
O15 Dy2 O3 85.47(19)
O15 Dy2 O4 139.17(19)
O15 Dy2 O5 74.70(19)
O15 Dy2 O9 122.1(2)
O15 Dy2 O10 69.78(18)
O15 Dy2 O12 85.7(2)
O15 Dy2 O17 138.49(19)
O15 Dy2 O18 87.42(18)
O15 Dy2 N15 112.76(19)
O15 Dy2 C54 96.5(2)
O17 Dy2 Co2 144.49(14)
O17 Dy2 O4 72.3(2)
O17 Dy2 O10 138.25(18)
O17 Dy2 O18 51.09(18)
O17 Dy2 N15 25.72(19)
O17 Dy2 C54 115.0(2)
O18 Dy2 Co2 109.41(13)
O18 Dy2 N15 25.38(18)
O18 Dy2 C54 138.7(2)
N15 Dy2 Co2 128.87(15)
C54 Dy2 Co2 98.62(17)
C54 Dy2 N15 131.2(2)
O2 Co1 Dy1 43.68(14)
O2 Co1 O10 172.2(2)
O2 Co1 O15 92.3(2)
O2 Co1 O16 83.7(2)
O2 Co1 N14 90.0(2)
O7 Co1 Dy1 82.63(16)
O7 Co1 O2 89.1(2)
O7 Co1 O10 96.8(2)
O7 Co1 O15 175.7(2)
O7 Co1 O16 96.2(2)
O7 Co1 N14 85.9(2)
O10 Co1 Dy1 131.96(16)
O10 Co1 O15 81.4(2)
O10 Co1 O16 90.6(2)
O10 Co1 N14 95.5(2)
O15 Co1 Dy1 95.62(16)
O15 Co1 O16 79.9(2)
O15 Co1 N14 98.2(2)
O16 Co1 Dy1 42.35(15)
O16 Co1 N14 173.3(2)
N14 Co1 Dy1 132.06(19)
O5 Co2 Dy2 44.00(15)
O5 Co2 O11 89.4(2)
O5 Co2 O14 173.2(2)
O5 Co2 O15 84.0(2)
O5 Co2 O16 92.4(2)
O5 Co2 N11 89.3(2)
O11 Co2 Dy2 83.10(16)
O11 Co2 O14 96.3(2)
O11 Co2 O15 96.3(2)
O11 Co2 O16 175.6(2)
O11 Co2 N11 85.8(3)
O14 Co2 Dy2 132.85(16)
O14 Co2 O15 91.6(2)
O14 Co2 N11 94.9(3)
O15 Co2 Dy2 42.21(15)
O16 Co2 Dy2 95.50(14)
O16 Co2 O14 81.6(2)
O16 Co2 O15 80.0(2)
O16 Co2 N11 98.2(2)
N11 Co2 Dy2 131.7(2)
N11 Co2 O15 172.9(2)
C1 O1 Dy1 125.7(5)
C2 O1 Dy1 117.6(5)
C2 O1 C1 116.6(7)
Co1 O2 Dy1 98.5(2)
C1AA O2 Dy1 120.9(5)
C1AA O2 Co1 122.2(5)
C19 O3 Dy2 142.1(5)
C20 O4 Dy2 126.0(5)
C21 O4 Dy2 116.4(5)
C21 O4 C20 117.5(6)
Co2 O5 Dy2 98.6(2)
C26 O5 Dy2 119.2(5)
C26 O5 Co2 122.3(5)
C38 O6 Dy1 140.5(6)
C49 O7 Co1 125.4(5)
C49 O8 Dy1 138.5(6)
C54 O9 Dy2 97.9(5)
Co1 O10 Dy2 99.3(2)
C54 O10 Dy2 90.0(5)
C54 O10 Co1 165.7(5)
C39 O11 Co2 124.6(5)
C39 O12 Dy2 137.4(5)
C44 O13 Dy1 96.0(5)
Co2 O14 Dy1 99.9(2)
C44 O14 Dy1 91.1(5)
C44 O14 Co2 164.2(6)
Co1 O15 Dy2 108.1(2)
Co1 O15 Co2 99.7(2)
Co2 O15 Dy2 98.6(2)
C60 O15 Dy2 116.9(5)
C60 O15 Co1 114.7(5)
C60 O15 Co2 116.3(5)
Co1 O16 Dy1 99.0(2)
Co2 O16 Dy1 107.4(2)
Co2 O16 Co1 100.3(2)
C59 O16 Dy1 115.4(5)
C59 O16 Co1 117.8(5)
C59 O16 Co2 114.8(5)
N15 O17 Dy2 98.1(4)
N15 O18 Dy2 92.6(4)
N16 O20 Dy1 92.7(4)
N16 O21 Dy1 98.5(5)
N10 N9 C32 122.0(7)
C38 N9 N10 108.7(7)
C38 N9 C32 126.5(7)
N9 N10 C31 119.3(8)
C29 N10 N9 107.2(7)
C29 N10 C31 124.3(8)
C27 N11 Co2 121.8(6)
C27 N11 C28 113.1(7)
C28 N11 Co2 123.8(6)
N13 N12 C13 122.1(7)
C19 N12 N13 108.2(7)
C19 N12 C13 126.3(7)
N12 N13 C12 116.4(7)
C10 N13 N12 107.9(7)
C10 N13 C12 122.3(7)
C8 N14 Co1 121.5(5)
C8 N14 C9 113.4(7)
C9 N14 Co1 124.1(5)
O17 N15 Dy2 56.2(4)
O18 N15 Dy2 62.0(4)
O18 N15 O17 118.1(7)
O19 N15 Dy2 175.6(6)
O19 N15 O17 120.2(7)
O19 N15 O18 121.7(7)
O20 N16 Dy1 61.8(4)
O20 N16 O21 117.6(7)
O21 N16 Dy1 56.1(4)
O22 N16 Dy1 174.1(6)
O22 N16 O20 120.9(7)
O22 N16 O21 121.5(7)
O1 C1 H1A 109.5
O1 C1 H1B 109.5
O1 C1 H1C 109.5
H1A C1 H1B 109.5
H1A C1 H1C 109.5
H1B C1 H1C 109.5
O1 C2 C1AA 112.7(7)
C3 C2 O1 124.4(8)
C3 C2 C1AA 122.9(8)
C2 C3 H3 120.4
C2 C3 C4 119.2(8)
C4 C3 H3 120.4
C3 C4 H4 120.4
C5 C4 C3 119.2(8)
C5 C4 H4 120.4
C4 C5 H5 119.1
C4 C5 C6 121.8(8)
C6 C5 H5 119.1
C5 C6 C8 114.7(7)
C1AA C6 C5 119.4(7)
C1AA C6 C8 125.9(7)
O2 C1AA C2 118.3(7)
O2 C1AA C6 124.3(7)
C6 C1AA C2 117.5(7)
N14 C8 C6 127.7(7)
N14 C8 H8 116.1
C6 C8 H8 116.1
N14 C9 C19 121.2(7)
C10 C9 N14 130.8(8)
C10 C9 C19 108.0(7)
N13 C10 C11 120.5(7)
C9 C10 N13 109.1(7)
C9 C10 C11 130.4(8)
C10 C11 H11A 109.5
C10 C11 H11B 109.5
C10 C11 H11C 109.5
H11A C11 H11B 109.5
H11A C11 H11C 109.5
H11B C11 H11C 109.5
N13 C12 H12A 109.5
N13 C12 H12B 109.5
N13 C12 H12C 109.5
H12A C12 H12B 109.5
H12A C12 H12C 109.5
H12B C12 H12C 109.5
C14 C13 N12 121.8(8)
C14 C13 C18 120.2(9)
C18 C13 N12 118.0(8)
C13 C14 H14 120.1
C13 C14 C0AA 119.8(9)
C0AA C14 H14 120.1
C14 C0AA H0AA 120.0
C14 C0AA C16 119.9(9)
C16 C0AA H0AA 120.0
C0AA C16 H16 120.2
C17 C16 C0AA 119.7(9)
C17 C16 H16 120.2
C16 C17 H17 119.6
C18 C17 C16 120.8(10)
C18 C17 H17 119.6
C13 C18 H18 120.3
C17 C18 C13 119.4(9)
C17 C18 H18 120.3
O3 C19 N12 121.5(7)
O3 C19 C9 132.0(7)
N12 C19 C9 106.2(7)
O4 C20 H20A 109.5
O4 C20 H20B 109.5
O4 C20 H20C 109.5
H20A C20 H20B 109.5
H20A C20 H20C 109.5
H20B C20 H20C 109.5
O4 C21 C26 113.1(7)
C22 C21 O4 123.4(7)
C22 C21 C26 123.4(8)
C21 C22 H22 120.6
C21 C22 C23 118.7(8)
C23 C22 H22 120.6
C22 C23 H23 120.0
C24 C23 C22 120.0(8)
C24 C23 H23 120.0
C23 C24 H24 119.3
C23 C24 C25 121.4(8)
C25 C24 H24 119.3
C24 C25 C27 115.5(8)
C26 C25 C24 119.7(8)
C26 C25 C27 124.6(8)
O5 C26 C21 119.4(7)
O5 C26 C25 123.9(7)
C25 C26 C21 116.7(7)
N11 C27 C25 128.1(8)
N11 C27 H27 115.9
C25 C27 H27 115.9
N11 C28 C38 123.8(8)
C29 C28 N11 128.4(9)
C29 C28 C38 107.8(8)
N10 C29 C28 109.8(8)
N10 C29 C30 120.9(8)
C28 C29 C30 129.1(9)
C29 C30 H30A 109.5
C29 C30 H30B 109.5
C29 C30 H30C 109.5
H30A C30 H30B 109.5
H30A C30 H30C 109.5
H30B C30 H30C 109.5
N10 C31 H31A 109.5
N10 C31 H31B 109.5
N10 C31 H31C 109.5
H31A C31 H31B 109.5
H31A C31 H31C 109.5
H31B C31 H31C 109.5
C33 C32 N9 120.3(9)
C37 C32 N9 118.4(8)
C37 C32 C33 121.2(9)
C32 C33 H33 120.2
C34 C33 C32 119.7(11)
C34 C33 H33 120.2
C33 C34 H34 120.0
C33 C34 C35 120.0(12)
C35 C34 H34 120.0
C34 C35 H35 119.8
C36 C35 C34 120.4(10)
C36 C35 H35 119.8
C35 C36 H36 119.6
C35 C36 C37 120.8(13)
C37 C36 H36 119.6
C32 C37 C36 117.8(11)
C32 C37 H37 121.1
C36 C37 H37 121.1
O6 C38 N9 121.8(8)
O6 C38 C28 132.1(8)
N9 C38 C28 106.0(7)
O11 C39 O12 126.1(8)
O11 C39 C40 117.4(7)
O12 C39 C40 116.5(7)
C39 C40 C42 106.1(8)
C41 C40 C39 111.7(7)
C41 C40 C42 107.6(10)
C43 C40 C39 109.8(8)
C43 C40 C41 112.4(10)
C43 C40 C42 108.8(10)
C40 C41 H41A 109.5
C40 C41 H41B 109.5
C40 C41 H41C 109.5
H41A C41 H41B 109.5
H41A C41 H41C 109.5
H41B C41 H41C 109.5
C40 C42 H42A 109.5
C40 C42 H42B 109.5
C40 C42 H42C 109.5
H42A C42 H42B 109.5
H42A C42 H42C 109.5
H42B C42 H42C 109.5
C40 C43 H43A 109.5
C40 C43 H43B 109.5
C40 C43 H43C 109.5
H43A C43 H43B 109.5
H43A C43 H43C 109.5
H43B C43 H43C 109.5
O13 C44 Dy1 58.0(4)
O13 C44 O14 120.3(8)
O13 C44 C45_b 118.7(9)
O13 C44 C141_a 118.9(12)
O14 C44 Dy1 62.4(4)
O14 C44 C45_b 120.7(10)
O14 C44 C141_a 120.1(12)
C45_b C44 Dy1 175.3(9)
C141_a C44 Dy1 169.3(13)
C44 C45_b C46_b 104.6(14)
C47_b C45_b C44 111.7(15)
C47_b C45_b C46_b 98.1(15)
C48_b C45_b C44 110.2(15)
C48_b C45_b C46_b 145.1(17)
C48_b C45_b C47_b 72.2(16)
C45_b C46_b H46A_b 109.5
C45_b C46_b H46B_b 109.5
C45_b C46_b H46C_b 109.5
H46A_b C46_b H46B_b 109.5
H46A_b C46_b H46C_b 109.5
H46B_b C46_b H46C_b 109.5
C45_b C47_b H47A_b 109.5
C45_b C47_b H47B_b 109.5
C45_b C47_b H47C_b 109.5
H47A_b C47_b H47B_b 109.5
H47A_b C47_b H47C_b 109.5
H47B_b C47_b H47C_b 109.5
C45_b C48_b H48A_b 109.5
C45_b C48_b H48B_b 109.5
C45_b C48_b H48C_b 109.5
H48A_b C48_b H48B_b 109.5
H48A_b C48_b H48C_b 109.5
H48B_b C48_b H48C_b 109.5
O7 C49 C50 117.5(7)
O8 C49 O7 125.1(7)
O8 C49 C50 117.4(7)
C51 C50 C49 107.4(7)
C51 C50 C52 109.8(8)
C51 C50 C53 109.9(8)
C52 C50 C49 111.0(7)
C52 C50 C53 110.0(8)
C53 C50 C49 108.8(8)
C50 C51 H51A 109.5
C50 C51 H51B 109.5
C50 C51 H51C 109.5
H51A C51 H51B 109.5
H51A C51 H51C 109.5
H51B C51 H51C 109.5
C50 C52 H52A 109.5
C50 C52 H52B 109.5
C50 C52 H52C 109.5
H52A C52 H52B 109.5
H52A C52 H52C 109.5
H52B C52 H52C 109.5
C50 C53 H53A 109.5
C50 C53 H53B 109.5
C50 C53 H53C 109.5
H53A C53 H53B 109.5
H53A C53 H53C 109.5
H53B C53 H53C 109.5
O9 C54 Dy2 56.5(4)
O9 C54 O10 119.8(8)
O9 C54 C55 118.8(13)
O10 C54 Dy2 63.2(4)
O10 C54 C55 121.4(13)
C55 C54 Dy2 174.6(12)
C56_a C55 C54 113.2(18)
C56_a C55 C57_a 113(2)
C56_a C55 C58_a 111(2)
C57_a C55 C54 106.1(18)
C57_a C55 C58_a 104.4(18)
C58_a C55 C54 108.1(19)
C55 C56_a H56A_a 109.5
C55 C56_a H56B_a 109.5
C55 C56_a H56C_a 109.5
H56A_a C56_a H56B_a 109.5
H56A_a C56_a H56C_a 109.5
H56B_a C56_a H56C_a 109.5
C55 C57_a H57A_a 109.5
C55 C57_a H57B_a 109.5
C55 C57_a H57C_a 109.5
H57A_a C57_a H57B_a 109.5
H57A_a C57_a H57C_a 109.5
H57B_a C57_a H57C_a 109.5
C55 C58_a H58A_a 109.5
C55 C58_a H58B_a 109.5
C55 C58_a H58C_a 109.5
H58A_a C58_a H58B_a 109.5
H58A_a C58_a H58C_a 109.5
H58B_a C58_a H58C_a 109.5
O16 C59 H59A 109.5
O16 C59 H59B 109.5
O16 C59 H59C 109.5
H59A C59 H59B 109.5
H59A C59 H59C 109.5
H59B C59 H59C 109.5
O15 C60 H60A 109.5
O15 C60 H60B 109.5
O15 C60 H60C 109.5
H60A C60 H60B 109.5
H60A C60 H60C 109.5
H60B C60 H60C 109.5
O23 Dy3 Co4 99.66(14)
O23 Dy3 O32 105.5(2)
O23 Dy3 O39 116.8(2)
O23 Dy3 N7 94.6(2)
O23 Dy3 C114 86.1(2)
O24 Dy3 Co4 37.11(14)
O24 Dy3 O23 65.1(2)
O24 Dy3 O31 89.9(2)
O24 Dy3 O32 74.9(2)
O24 Dy3 O39 136.94(19)
O24 Dy3 O40 133.0(2)
O24 Dy3 N7 140.8(2)
O24 Dy3 C114 81.3(2)
O28 Dy3 Co4 124.32(16)
O28 Dy3 O23 133.1(2)
O28 Dy3 O24 147.3(2)
O28 Dy3 O31 77.9(2)
O28 Dy3 O32 73.8(2)
O28 Dy3 O39 65.9(2)
O28 Dy3 O40 78.4(2)
O28 Dy3 N7 71.0(2)
O28 Dy3 C114 74.6(2)
O31 Dy3 Co4 116.41(17)
O31 Dy3 O23 67.7(2)
O31 Dy3 O32 51.9(2)
O31 Dy3 O39 132.1(2)
O31 Dy3 N7 114.0(2)
O31 Dy3 C114 25.8(3)
O32 Dy3 Co4 76.46(14)
O32 Dy3 O39 134.7(2)
O32 Dy3 N7 144.4(2)
O32 Dy3 C114 26.0(2)
O34 Dy3 Co4 67.15(16)
O34 Dy3 O23 76.4(2)
O34 Dy3 O24 73.0(2)
O34 Dy3 O28 132.0(2)
O34 Dy3 O31 144.0(2)
O34 Dy3 O32 143.2(2)
O34 Dy3 O38 85.1(2)
O34 Dy3 O39 66.6(2)
O34 Dy3 O40 77.8(2)
O34 Dy3 N7 69.6(2)
O34 Dy3 C114 153.2(2)
O38 Dy3 Co4 39.13(14)
O38 Dy3 O23 138.7(2)
O38 Dy3 O24 74.3(2)
O38 Dy3 O28 86.1(2)
O38 Dy3 O31 121.1(2)
O38 Dy3 O32 69.3(2)
O38 Dy3 O39 87.7(2)
O38 Dy3 O40 138.7(2)
O38 Dy3 N7 113.2(2)
O38 Dy3 C114 95.3(3)
O39 Dy3 Co4 109.76(14)
O39 Dy3 N7 25.6(2)
O39 Dy3 C114 140.2(2)
O40 Dy3 Co4 144.93(16)
O40 Dy3 O23 72.8(2)
O40 Dy3 O31 92.9(2)
O40 Dy3 O32 138.6(2)
O40 Dy3 O39 51.0(2)
O40 Dy3 N7 25.5(2)
O40 Dy3 C114 116.5(3)
N7 Dy3 Co4 129.37(16)
C114 Dy3 Co4 96.6(2)
C114 Dy3 N7 132.9(3)
O25 Dy4 Co3 124.52(15)
O25 Dy4 O26 132.4(2)
O25 Dy4 O27 148.6(2)
O25 Dy4 O30 131.5(2)
O25 Dy4 O35 75.6(2)
O25 Dy4 O36 73.6(2)
O25 Dy4 O37 85.9(2)
O25 Dy4 O42 80.1(2)
O25 Dy4 O43 66.2(2)
O25 Dy4 N8 71.9(2)
O25 Dy4 C104 73.2(2)
O26 Dy4 Co3 100.35(15)
O26 Dy4 O36 105.7(2)
O26 Dy4 O43 116.5(2)
O26 Dy4 N8 94.0(2)
O26 Dy4 C104 86.9(2)
O27 Dy4 Co3 37.55(14)
O27 Dy4 O26 65.0(2)
O27 Dy4 O35 92.7(2)
O27 Dy4 O36 76.3(2)
O27 Dy4 O42 130.1(2)
O27 Dy4 O43 135.9(2)
O27 Dy4 N8 138.5(2)
O27 Dy4 C104 83.6(2)
O30 Dy4 Co3 66.75(17)
O30 Dy4 O26 77.4(2)
O30 Dy4 O27 72.3(2)
O30 Dy4 O35 146.4(2)
O30 Dy4 O36 143.5(2)
O30 Dy4 O42 76.4(2)
O30 Dy4 O43 65.9(2)
O30 Dy4 N8 68.2(2)
O30 Dy4 C104 155.1(2)
O35 Dy4 Co3 118.40(15)
O35 Dy4 O26 69.0(2)
O35 Dy4 O36 51.86(19)
O35 Dy4 O43 130.3(2)
O35 Dy4 N8 113.6(2)
O35 Dy4 C104 25.8(2)
O36 Dy4 Co3 77.01(13)
O36 Dy4 O43 134.62(19)
O36 Dy4 N8 145.2(2)
O36 Dy4 C104 26.0(2)
O37 Dy4 Co3 39.43(15)
O37 Dy4 O26 139.7(2)
O37 Dy4 O27 75.2(2)
O37 Dy4 O30 85.1(2)
O37 Dy4 O35 120.8(2)
O37 Dy4 O36 69.04(19)
O37 Dy4 O42 139.3(2)
O37 Dy4 O43 87.6(2)
O37 Dy4 N8 112.7(2)
O37 Dy4 C104 95.0(2)
O42 Dy4 Co3 143.16(15)
O42 Dy4 O26 70.9(2)
O42 Dy4 O35 92.5(2)
O42 Dy4 O36 139.7(2)
O42 Dy4 O43 51.7(2)
O42 Dy4 N8 26.5(2)
O42 Dy4 C104 116.7(2)
O43 Dy4 Co3 109.24(14)
O43 Dy4 N8 25.2(2)
O43 Dy4 C104 139.0(2)
N8 Dy4 Co3 127.88(16)
C104 Dy4 Co3 97.85(18)
C104 Dy4 N8 133.0(2)
O27 Co3 Dy4 43.56(16)
O27 Co3 O32 173.1(2)
O27 Co3 O37 83.6(2)
O27 Co3 O38 93.5(2)
O27 Co3 N6 89.7(3)
O29 Co3 Dy4 83.07(18)
O29 Co3 O27 90.5(2)
O29 Co3 O32 94.5(3)
O29 Co3 O37 94.7(2)
O29 Co3 O38 173.3(2)
O29 Co3 N6 86.4(3)
O32 Co3 Dy4 132.46(18)
O32 Co3 O37 91.3(2)
O32 Co3 O38 81.1(2)
O32 Co3 N6 95.3(3)
O37 Co3 Dy4 42.13(16)
O38 Co3 Dy4 96.13(16)
O38 Co3 O37 80.4(2)
O38 Co3 N6 99.0(3)
N6 Co3 Dy4 131.6(2)
N6 Co3 O37 173.2(3)
O24 Co4 Dy3 43.16(17)
O24 Co4 O33 88.0(2)
O24 Co4 O36 172.3(2)
O24 Co4 O37 93.0(2)
O24 Co4 O38 83.1(2)
O24 Co4 N3 89.2(2)
O33 Co4 Dy3 82.43(17)
O33 Co4 O36 97.7(2)
O33 Co4 O37 176.8(2)
O33 Co4 O38 96.5(2)
O33 Co4 N3 86.5(3)
O36 Co4 Dy3 132.30(17)
O36 Co4 O38 91.1(2)
O36 Co4 N3 96.2(2)
O37 Co4 Dy3 96.21(16)
O37 Co4 O36 81.1(2)
O37 Co4 O38 80.7(2)
O37 Co4 N3 96.5(2)
O38 Co4 Dy3 42.11(15)
N3 Co4 Dy3 131.18(19)
N3 Co4 O38 171.6(2)
C80 O23 Dy3 125.5(5)
C81 O23 Dy3 117.6(5)
C81 O23 C80 116.7(7)
Co4 O24 Dy3 99.7(2)
C86 O24 Dy3 121.9(5)
C86 O24 Co4 124.0(5)
C98 O25 Dy4 142.5(5)
C61 O26 Dy4 125.6(5)
C62 O26 Dy4 117.4(5)
C62 O26 C61 116.9(7)
Co3 O27 Dy4 98.9(2)
C67 O27 Dy4 118.9(5)
C67 O27 Co3 123.4(5)
C79 O28 Dy3 148.0(6)
C109 O29 Co3 125.6(6)
C109 O30 Dy4 137.3(6)
C114 O31 Dy3 96.4(5)
Co3 O32 Dy3 100.6(2)
C114 O32 Dy3 92.5(6)
C114 O32 Co3 164.4(6)
C99 O33 Co4 125.3(5)
C99 O34 Dy3 138.5(6)
C104 O35 Dy4 96.4(5)
Co4 O36 Dy4 99.9(2)
C104 O36 Dy4 91.9(5)
C104 O36 Co4 164.1(6)
Co3 O37 Dy4 98.4(2)
Co4 O37 Dy4 108.8(2)
Co4 O37 Co3 99.5(2)
C119 O37 Dy4 116.4(5)
C119 O37 Co3 117.7(5)
C119 O37 Co4 113.8(5)
Co3 O38 Dy3 107.7(2)
Co3 O38 Co4 99.4(2)
Co4 O38 Dy3 98.8(2)
C120 O38 Dy3 117.2(5)
C120 O38 Co3 114.5(5)
C120 O38 Co4 116.8(5)
N7 O39 Dy3 92.8(5)
N7 O40 Dy3 100.5(5)
N8 O42 Dy4 98.6(5)
N8 O43 Dy4 93.0(5)
N2 N1 C92 121.8(7)
C98 N1 N2 108.5(7)
C98 N1 C92 126.1(7)
N1 N2 C91 118.1(7)
C89 N2 N1 106.8(6)
C89 N2 C91 123.1(8)
C87 N3 Co4 123.0(6)
C87 N3 C88 113.6(7)
C88 N3 Co4 123.0(5)
N5 N4 C73 120.6(8)
C79 N4 N5 108.3(8)
C79 N4 C73 127.9(8)
N4 N5 C72 117.8(9)
C70 N5 N4 106.9(7)
C70 N5 C72 122.3(9)
C68 N6 Co3 120.0(6)
C68 N6 C69 113.6(7)
C69 N6 Co3 125.7(6)
O39 N7 Dy3 61.6(5)
O39 N7 O40 115.5(8)
O40 N7 Dy3 54.0(5)
O41 N7 Dy3 175.5(7)
O41 N7 O39 121.7(9)
O41 N7 O40 122.7(8)
O42 N8 Dy4 54.9(4)
O43 N8 Dy4 61.7(4)
O43 N8 O42 116.5(7)
O44 N8 Dy4 173.3(6)
O44 N8 O42 121.0(7)
O44 N8 O43 122.4(8)
O26 C61 H61A 109.5
O26 C61 H61B 109.5
O26 C61 H61C 109.5
H61A C61 H61B 109.5
H61A C61 H61C 109.5
H61B C61 H61C 109.5
O26 C62 C67 112.2(7)
C63 C62 O26 125.0(9)
C63 C62 C67 122.7(9)
C62 C63 H63 120.0
C62 C63 C64 120.1(10)
C64 C63 H63 120.0
C63 C64 H64 120.3
C65 C64 C63 119.4(9)
C65 C64 H64 120.3
C64 C65 H65 119.5
C64 C65 C66 121.0(9)
C66 C65 H65 119.5
C65 C66 C68 115.0(8)
C67 C66 C65 119.3(9)
C67 C66 C68 125.6(8)
O27 C67 C62 119.5(8)
O27 C67 C66 123.2(9)
C62 C67 C66 117.3(8)
N6 C68 C66 129.0(8)
N6 C68 H68 115.5
C66 C68 H68 115.5
N6 C69 C79 123.8(7)
C70 C69 N6 129.4(9)
C70 C69 C79 106.7(8)
N5 C70 C71 120.6(8)
C69 C70 N5 109.8(8)
C69 C70 C71 129.4(10)
C70 C71 H71A 109.5
C70 C71 H71B 109.5
C70 C71 H71C 109.5
H71A C71 H71B 109.5
H71A C71 H71C 109.5
H71B C71 H71C 109.5
N5 C72 H72A 109.5
N5 C72 H72B 109.5
N5 C72 H72C 109.5
H72A C72 H72B 109.5
H72A C72 H72C 109.5
H72B C72 H72C 109.5
C74 C73 N4 122.0(9)
C74 C73 C78 119.8(10)
C78 C73 N4 118.2(9)
C73 C74 H74 120.6
C73 C74 C75 118.8(12)
C75 C74 H74 120.6
C74 C75 H75 119.4
C76 C75 C74 121.3(12)
C76 C75 H75 119.4
C75 C76 H76 119.4
C75 C76 C77 121.3(12)
C77 C76 H76 119.4
C76 C77 H77 121.2
C76 C77 C78 117.6(12)
C78 C77 H77 121.2
C73 C78 C77 121.2(11)
C73 C78 H78 119.4
C77 C78 H78 119.4
O28 C79 N4 121.6(8)
O28 C79 C69 130.6(8)
N4 C79 C69 107.8(8)
O23 C80 H80A 109.5
O23 C80 H80B 109.5
O23 C80 H80C 109.5
H80A C80 H80B 109.5
H80A C80 H80C 109.5
H80B C80 H80C 109.5
O23 C81 C86 113.2(7)
C82 C81 O23 124.2(8)
C82 C81 C86 122.5(8)
C81 C82 H82 120.6
C81 C82 C83 118.9(9)
C83 C82 H82 120.6
C82 C83 H83 119.4
C84 C83 C82 121.3(8)
C84 C83 H83 119.4
C83 C84 H84 119.7
C83 C84 C85 120.6(8)
C85 C84 H84 119.7
C84 C85 C87 114.7(8)
C86 C85 C84 119.7(8)
C86 C85 C87 125.4(8)
O24 C86 C81 118.8(8)
O24 C86 C85 124.3(8)
C85 C86 C81 116.9(8)
N3 C87 C85 126.9(8)
N3 C87 H87 116.6
C85 C87 H87 116.6
C89 C88 N3 128.6(8)
C89 C88 C98 107.8(7)
C98 C88 N3 123.6(7)
N2 C89 C90 120.1(7)
C88 C89 N2 109.7(8)
C88 C89 C90 130.1(8)
C89 C90 H90A 109.5
C89 C90 H90B 109.5
C89 C90 H90C 109.5
H90A C90 H90B 109.5
H90A C90 H90C 109.5
H90B C90 H90C 109.5
N2 C91 H91A 109.5
N2 C91 H91B 109.5
N2 C91 H91C 109.5
H91A C91 H91B 109.5
H91A C91 H91C 109.5
H91B C91 H91C 109.5
C93 C92 N1 120.7(9)
C93 C92 C97 121.0(9)
C97 C92 N1 118.2(8)
C92 C93 H93 120.6
C92 C93 C94 118.8(11)
C94 C93 H93 120.6
C93 C94 H94 120.2
C95 C94 C93 119.6(11)
C95 C94 H94 120.2
C94 C95 H95 118.5
C94 C95 C96 123.0(11)
C96 C95 H95 118.5
C95 C96 H96 120.9
C95 C96 C97 118.1(11)
C97 C96 H96 120.9
C92 C97 H97 120.3
C96 C97 C92 119.5(10)
C96 C97 H97 120.3
O25 C98 N1 120.9(7)
O25 C98 C88 132.0(7)
N1 C98 C88 106.8(7)
O33 C99 O34 124.4(9)
O33 C99 C100 117.6(7)
O34 C99 C100 118.0(8)
C99 C100 C101 107.2(7)
C99 C100 C102 108.9(8)
C99 C100 C103 110.8(7)
C102 C100 C101 109.4(8)
C102 C100 C103 110.6(8)
C103 C100 C101 109.9(9)
C100 C101 H10A 109.5
C100 C101 H10B 109.5
C100 C101 H10C 109.5
H10A C101 H10B 109.5
H10A C101 H10C 109.5
H10B C101 H10C 109.5
C100 C102 H10D 109.5
C100 C102 H10E 109.5
C100 C102 H10F 109.5
H10D C102 H10E 109.5
H10D C102 H10F 109.5
H10E C102 H10F 109.5
C100 C103 H10G 109.5
C100 C103 H10H 109.5
C100 C103 H10I 109.5
H10G C103 H10H 109.5
H10G C103 H10I 109.5
H10H C103 H10I 109.5
O35 C104 Dy4 57.8(4)
O35 C104 O36 119.8(7)
O35 C104 C105_a 119.2(9)
O35 C104 C151_b 117.5(12)
O36 C104 Dy4 62.1(4)
O36 C104 C105_a 120.9(10)
O36 C104 C151_b 122.6(12)
C105_a C104 Dy4 176.9(8)
C151_b C104 Dy4 175.3(11)
C106_a C105_a C104 102.9(17)
C107_a C105_a C104 105.3(17)
C107_a C105_a C106_a 73.7(15)
C107_a C105_a C108_a 104.9(17)
C108_a C105_a C104 105.1(16)
C108_a C105_a C106_a 151(3)
C105_a C106_a H10J_a 109.5
C105_a C106_a H10K_a 109.5
C105_a C106_a H10L_a 109.5
H10J_a C106_a H10K_a 109.5
H10J_a C106_a H10L_a 109.5
H10K_a C106_a H10L_a 109.5
C105_a C107_a H10M_a 109.5
C105_a C107_a H10N_a 109.5
C105_a C107_a H10O_a 109.5
H10M_a C107_a H10N_a 109.5
H10M_a C107_a H10O_a 109.5
H10N_a C107_a H10O_a 109.5
C105_a C108_a H10P_a 109.5
C105_a C108_a H10Q_a 109.5
C105_a C108_a H10R_a 109.5
H10P_a C108_a H10Q_a 109.5
H10P_a C108_a H10R_a 109.5
H10Q_a C108_a H10R_a 109.5
O29 C109 O30 125.5(9)
O29 C109 C110 118.1(18)
O30 C109 C110 116.4(18)
C111_a C110 C109 113(3)
C111_a C110 C113_a 108(3)
C112_a C110 C109 109(2)
C112_a C110 C111_a 105(3)
C112_a C110 C113_a 113(3)
C113_a C110 C109 110(3)
C110 C111_a H11D_a 109.5
C110 C111_a H11E_a 109.5
C110 C111_a H11F_a 109.5
H11D_a C111_a H11E_a 109.5
H11D_a C111_a H11F_a 109.5
H11E_a C111_a H11F_a 109.5
C110 C112_a H11G_a 109.5
C110 C112_a H11H_a 109.5
C110 C112_a H11I_a 109.5
H11G_a C112_a H11H_a 109.5
H11G_a C112_a H11I_a 109.5
H11H_a C112_a H11I_a 109.5
C110 C113_a H11J_a 109.5
C110 C113_a H11K_a 109.5
C110 C113_a H11L_a 109.5
H11J_a C113_a H11K_a 109.5
H11J_a C113_a H11L_a 109.5
H11K_a C113_a H11L_a 109.5
O31 C114 Dy3 57.8(5)
O31 C114 O32 119.3(9)
O31 C114 C115 119.1(8)
O32 C114 Dy3 61.5(5)
O32 C114 C115 121.5(9)
C115 C114 Dy3 176.8(7)
C114 C115 C118 110.5(9)
C116 C115 C114 109.0(8)
C116 C115 C118 109.2(9)
C117 C115 C114 107.9(8)
C117 C115 C116 109.3(9)
C117 C115 C118 110.9(8)
C115 C116 H11M 109.5
C115 C116 H11N 109.5
C115 C116 H11O 109.5
H11M C116 H11N 109.5
H11M C116 H11O 109.5
H11N C116 H11O 109.5
C115 C117 H11P 109.5
C115 C117 H11Q 109.5
C115 C117 H11R 109.5
H11P C117 H11Q 109.5
H11P C117 H11R 109.5
H11Q C117 H11R 109.5
C115 C118 H11S 109.5
C115 C118 H11T 109.5
C115 C118 H11U 109.5
H11S C118 H11T 109.5
H11S C118 H11U 109.5
H11T C118 H11U 109.5
O37 C119 H11V 109.5
O37 C119 H11W 109.5
O37 C119 H11X 109.5
H11V C119 H11W 109.5
H11V C119 H11X 109.5
H11W C119 H11X 109.5
O38 C120 H12D 109.5
O38 C120 H12E 109.5
O38 C120 H12F 109.5
H12D C120 H12E 109.5
H12D C120 H12F 109.5
H12E C120 H12F 109.5
C126 O125 H125 109.5
O125 C126 H12G 109.5
O125 C126 H12H 109.5
O125 C126 H12I 109.5
H12G C126 H12H 109.5
H12G C126 H12I 109.5
H12H C126 H12I 109.5
C124 O123 H123 109.5
O123 C124 H12J 109.5
O123 C124 H12K 109.5
O123 C124 H12L 109.5
H12J C124 H12K 109.5
H12J C124 H12L 109.5
H12K C124 H12L 109.5
C128 O127 H127 109.5
O127 C128 H12M 109.5
O127 C128 H12N 109.5
O127 C128 H12O 109.5
H12M C128 H12N 109.5
H12M C128 H12O 109.5
H12N C128 H12O 109.5
H14A_a C144_a H14B_a 109.5
H14A_a C144_a H14C_a 109.5
H14B_a C144_a H14C_a 109.5
C141_a C144_a H14A_a 109.5
C141_a C144_a H14B_a 109.5
C141_a C144_a H14C_a 109.5
H14E_a C143_a H14F_a 109.5
H14E_a C143_a H14D_a 109.5
H14F_a C143_a H14D_a 109.5
C141_a C143_a H14E_a 109.5
C141_a C143_a H14F_a 109.5
C141_a C143_a H14D_a 109.5
H14G_a C142_a H14H_a 109.5
H14G_a C142_a H14I_a 109.5
H14H_a C142_a H14I_a 109.5
C141_a C142_a H14G_a 109.5
C141_a C142_a H14H_a 109.5
C141_a C142_a H14I_a 109.5
C144_a C141_a C44 113(2)
C144_a C141_a C143_a 58.0(18)
C144_a C141_a C142_a 124(3)
C143_a C141_a C44 118(2)
C142_a C141_a C44 114(2)
C142_a C141_a C143_a 119(3)
H15A_b C153_b H15B_b 109.5
H15A_b C153_b H15C_b 109.5
H15B_b C153_b H15C_b 109.5
C151_b C153_b H15A_b 109.5
C151_b C153_b H15B_b 109.5
C151_b C153_b H15C_b 109.5
C104 C151_b C153_b 108(2)
C104 C151_b C154_b 116(2)
C104 C151_b C152_b 117(2)
C154_b C151_b C153_b 118(3)
C152_b C151_b C153_b 48.9(15)
C152_b C151_b C154_b 126(3)
C151_b C154_b H15D_b 109.5
C151_b C154_b H15E_b 109.5
C151_b C154_b H15F_b 109.5
H15D_b C154_b H15E_b 109.5
H15D_b C154_b H15F_b 109.5
H15E_b C154_b H15F_b 109.5
C151_b C152_b H15G_b 109.5
C151_b C152_b H15H_b 109.5
C151_b C152_b H15I_b 109.5
H15G_b C152_b H15H_b 109.5
H15G_b C152_b H15I_b 109.5
H15H_b C152_b H15I_b 109.5
C2AA O0AA H0AB 109.5
O0AA C2AA H2AA 109.5
O0AA C2AA H2AB 109.5
O0AA C2AA H2AC 109.5
H2AA C2AA H2AB 109.5
H2AA C2AA H2AC 109.5
H2AB C2AA H2AC 109.5

loop_
_geom_bond_atom_site_label_1
_geom_bond_atom_site_label_2
_geom_bond_distance
Dy1 Co1 3.3790(11)
Dy1 O1 2.479(6)
Dy1 O2 2.359(5)
Dy1 O6 2.306(6)
Dy1 O8 2.303(5)
Dy1 O13 2.428(6)
Dy1 O14 2.525(6)
Dy1 O16 2.304(5)
Dy1 O20 2.579(6)
Dy1 O21 2.454(6)
Dy1 N16 2.924(7)
Dy1 C44 2.848(8)
Dy2 Co2 3.3602(11)
Dy2 O3 2.297(5)
Dy2 O4 2.486(6)
Dy2 O5 2.360(6)
Dy2 O9 2.402(6)
Dy2 O10 2.547(6)
Dy2 O12 2.299(6)
Dy2 O15 2.283(6)
Dy2 O17 2.448(6)
Dy2 O18 2.579(6)
Dy2 N15 2.917(7)
Dy2 C54 2.852(8)
Co1 O2 2.096(6)
Co1 O7 2.068(6)
Co1 O10 2.124(6)
Co1 O15 2.124(5)
Co1 O16 2.139(5)
Co1 N14 2.144(7)
Co2 O5 2.065(6)
Co2 O11 2.079(6)
Co2 O14 2.116(5)
Co2 O15 2.147(5)
Co2 O16 2.114(6)
Co2 N11 2.126(7)
O1 C1 1.445(10)
O1 C2 1.383(10)
O2 C1AA 1.322(9)
O3 C19 1.261(10)
O4 C20 1.446(10)
O4 C21 1.380(10)
O5 C26 1.329(10)
O6 C38 1.257(10)
O7 C49 1.256(10)
O8 C49 1.247(10)
O9 C54 1.245(11)
O10 C54 1.285(10)
O11 C39 1.257(10)
O12 C39 1.259(9)
O13 C44 1.256(11)
O14 C44 1.269(10)
O15 C60 1.424(9)
O16 C59 1.431(9)
O17 N15 1.279(9)
O18 N15 1.252(9)
O19 N15 1.227(9)
O20 N16 1.261(9)
O21 N16 1.267(9)
O22 N16 1.232(9)
N9 N10 1.396(10)
N9 C32 1.420(11)
N9 C38 1.390(10)
N10 C29 1.359(11)
N10 C31 1.454(11)
N11 C27 1.300(11)
N11 C28 1.416(11)
N12 N13 1.396(10)
N12 C13 1.414(11)
N12 C19 1.388(10)
N13 C10 1.370(11)
N13 C12 1.481(11)
N14 C8 1.300(11)
N14 C9 1.402(11)
C1 H1A 0.9798
C1 H1B 0.9801
C1 H1C 0.9800
C2 C3 1.363(12)
C2 C1AA 1.413(11)
C3 H3 0.9500
C3 C4 1.419(13)
C4 H4 0.9500
C4 C5 1.367(12)
C5 H5 0.9500
C5 C6 1.410(11)
C6 C1AA 1.407(11)
C6 C8 1.465(11)
C8 H8 0.9500
C9 C10 1.362(11)
C9 C19 1.428(12)
C10 C11 1.472(11)
C11 H11A 0.9800
C11 H11B 0.9800
C11 H11C 0.9800
C12 H12A 0.9800
C12 H12B 0.9800
C12 H12C 0.9800
C13 C14 1.383(13)
C13 C18 1.401(13)
C14 H14 0.9500
C14 C0AA 1.393(14)
C0AA H0AA 0.9500
C0AA C16 1.394(16)
C16 H16 0.9500
C16 C17 1.385(15)
C17 H17 0.9500
C17 C18 1.380(13)
C18 H18 0.9500
C20 H20A 0.9800
C20 H20B 0.9800
C20 H20C 0.9800
C21 C22 1.377(12)
C21 C26 1.418(11)
C22 H22 0.9500
C22 C23 1.402(12)
C23 H23 0.9500
C23 C24 1.373(13)
C24 H24 0.9500
C24 C25 1.418(12)
C25 C26 1.411(12)
C25 C27 1.443(11)
C27 H27 0.9500
C28 C29 1.367(12)
C28 C38 1.416(13)
C29 C30 1.490(12)
C30 H30A 0.9800
C30 H30B 0.9800
C30 H30C 0.9800
C31 H31A 0.9800
C31 H31B 0.9800
C31 H31C 0.9800
C32 C33 1.387(14)
C32 C37 1.381(14)
C33 H33 0.9500
C33 C34 1.361(15)
C34 H34 0.9500
C34 C35 1.38(2)
C35 H35 0.9500
C35 C36 1.37(2)
C36 H36 0.9500
C36 C37 1.391(13)
C37 H37 0.9500
C39 C40 1.538(11)
C40 C41 1.531(14)
C40 C42 1.560(17)
C40 C43 1.515(14)
C41 H41A 0.9800
C41 H41B 0.9800
C41 H41C 0.9800
C42 H42A 0.9800
C42 H42B 0.9800
C42 H42C 0.9800
C43 H43A 0.9800
C43 H43B 0.9800
C43 H43C 0.9800
C44 C45_b 1.57(2)
C44 C141_a 1.51(3)
C45_b C46_b 1.69(3)
C45_b C47_b 1.52(3)
C45_b C48_b 1.47(3)
C46_b H46A_b 0.9800
C46_b H46B_b 0.9800
C46_b H46C_b 0.9800
C47_b H47A_b 0.9800
C47_b H47B_b 0.9800
C47_b H47C_b 0.9800
C48_b H48A_b 0.9800
C48_b H48B_b 0.9800
C48_b H48C_b 0.9800
C49 C50 1.537(11)
C50 C51 1.517(12)
C50 C52 1.520(12)
C50 C53 1.532(12)
C51 H51A 0.9800
C51 H51B 0.9800
C51 H51C 0.9800
C52 H52A 0.9800
C52 H52B 0.9800
C52 H52C 0.9800
C53 H53A 0.9800
C53 H53B 0.9800
C53 H53C 0.9800
C54 C55 1.53(2)
C55 C56_a 1.44(3)
C55 C57_a 1.51(3)
C55 C58_a 1.52(3)
C56_a H56A_a 0.9800
C56_a H56B_a 0.9800
C56_a H56C_a 0.9800
C57_a H57A_a 0.9800
C57_a H57B_a 0.9800
C57_a H57C_a 0.9800
C58_a H58A_a 0.9800
C58_a H58B_a 0.9800
C58_a H58C_a 0.9800
C59 H59A 0.9800
C59 H59B 0.9800
C59 H59C 0.9800
C60 H60A 0.9800
C60 H60B 0.9800
C60 H60C 0.9800
Dy3 Co4 3.3853(12)
Dy3 O23 2.486(6)
Dy3 O24 2.350(6)
Dy3 O28 2.298(6)
Dy3 O31 2.429(7)
Dy3 O32 2.510(7)
Dy3 O34 2.288(6)
Dy3 O38 2.297(6)
Dy3 O39 2.596(7)
Dy3 O40 2.424(7)
Dy3 N7 2.947(9)
Dy3 C114 2.853(9)
Dy4 Co3 3.3718(12)
Dy4 O25 2.284(6)
Dy4 O26 2.467(6)
Dy4 O27 2.352(6)
Dy4 O30 2.317(6)
Dy4 O35 2.444(6)
Dy4 O36 2.537(6)
Dy4 O37 2.287(6)
Dy4 O42 2.426(6)
Dy4 O43 2.587(6)
Dy4 N8 2.933(8)
Dy4 C104 2.870(8)
Co3 O27 2.080(6)
Co3 O29 2.055(6)
Co3 O32 2.102(6)
Co3 O37 2.165(6)
Co3 O38 2.110(6)
Co3 N6 2.155(7)
Co4 O24 2.072(6)
Co4 O33 2.079(6)
Co4 O36 2.115(6)
Co4 O37 2.103(6)
Co4 O38 2.162(6)
Co4 N3 2.138(7)
O23 C80 1.444(11)
O23 C81 1.388(10)
O24 C86 1.319(10)
O25 C98 1.268(9)
O26 C61 1.448(11)
O26 C62 1.381(11)
O27 C67 1.338(10)
O28 C79 1.253(10)
O29 C109 1.237(12)
O30 C109 1.266(11)
O31 C114 1.251(12)
O32 C114 1.253(11)
O33 C99 1.255(11)
O34 C99 1.264(10)
O35 C104 1.259(11)
O36 C104 1.260(10)
O37 C119 1.412(10)
O38 C120 1.439(10)
O39 N7 1.273(10)
O40 N7 1.289(11)
O41 N7 1.206(11)
O42 N8 1.325(10)
O43 N8 1.252(10)
O44 N8 1.228(10)
N1 N2 1.399(9)
N1 C92 1.419(11)
N1 C98 1.391(10)
N2 C89 1.371(11)
N2 C91 1.463(11)
N3 C87 1.302(11)
N3 C88 1.425(11)
N4 N5 1.407(11)
N4 C73 1.411(13)
N4 C79 1.362(11)
N5 C70 1.375(13)
N5 C72 1.463(13)
N6 C68 1.316(11)
N6 C69 1.409(12)
C61 H61A 0.9800
C61 H61B 0.9800
C61 H61C 0.9800
C62 C63 1.352(13)
C62 C67 1.407(13)
C63 H63 0.9500
C63 C64 1.396(15)
C64 H64 0.9500
C64 C65 1.375(15)
C65 H65 0.9500
C65 C66 1.413(12)
C66 C67 1.411(13)
C66 C68 1.448(13)
C68 H68 0.9500
C69 C70 1.367(12)
C69 C79 1.424(13)
C70 C71 1.490(13)
C71 H71A 0.9800
C71 H71B 0.9800
C71 H71C 0.9800
C72 H72A 0.9800
C72 H72B 0.9800
C72 H72C 0.9800
C73 C74 1.379(16)
C73 C78 1.381(14)
C74 H74 0.9500
C74 C75 1.410(19)
C75 H75 0.9500
C75 C76 1.34(2)
C76 H76 0.9500
C76 C77 1.390(18)
C77 H77 0.9500
C77 C78 1.413(16)
C78 H78 0.9500
C80 H80A 0.9800
C80 H80B 0.9800
C80 H80C 0.9800
C81 C82 1.370(12)
C81 C86 1.418(12)
C82 H82 0.9500
C82 C83 1.392(13)
C83 H83 0.9500
C83 C84 1.347(13)
C84 H84 0.9500
C84 C85 1.421(12)
C85 C86 1.405(12)
C85 C87 1.456(12)
C87 H87 0.9500
C88 C89 1.370(11)
C88 C98 1.402(12)
C89 C90 1.469(12)
C90 H90A 0.9800
C90 H90B 0.9800
C90 H90C 0.9800
C91 H91A 0.9800
C91 H91B 0.9800
C91 H91C 0.9800
C92 C93 1.383(13)
C92 C97 1.397(13)
C93 H93 0.9500
C93 C94 1.397(15)
C94 H94 0.9500
C94 C95 1.349(19)
C95 H95 0.9500
C95 C96 1.383(19)
C96 H96 0.9500
C96 C97 1.391(14)
C97 H97 0.9500
C99 C100 1.519(12)
C100 C101 1.539(13)
C100 C102 1.522(13)
C100 C103 1.533(13)
C101 H10A 0.9800
C101 H10B 0.9800
C101 H10C 0.9800
C102 H10D 0.9800
C102 H10E 0.9800
C102 H10F 0.9800
C103 H10G 0.9800
C103 H10H 0.9800
C103 H10I 0.9800
C104 C105_a 1.60(3)
C104 C151_b 1.44(3)
C105_a C106_a 1.570(17)
C105_a C107_a 1.530(17)
C105_a C108_a 1.558(17)
C106_a H10J_a 0.9800
C106_a H10K_a 0.9800
C106_a H10L_a 0.9800
C107_a H10M_a 0.9800
C107_a H10N_a 0.9800
C107_a H10O_a 0.9800
C108_a H10P_a 0.9800
C108_a H10Q_a 0.9800
C108_a H10R_a 0.9800
C109 C110 1.53(3)
C110 C111_a 1.47(4)
C110 C112_a 1.46(4)
C110 C113_a 1.49(4)
C111_a H11D_a 0.9800
C111_a H11E_a 0.9800
C111_a H11F_a 0.9800
C112_a H11G_a 0.9800
C112_a H11H_a 0.9800
C112_a H11I_a 0.9800
C113_a H11J_a 0.9800
C113_a H11K_a 0.9800
C113_a H11L_a 0.9800
C114 C115 1.527(13)
C115 C116 1.524(15)
C115 C117 1.514(14)
C115 C118 1.545(14)
C116 H11M 0.9800
C116 H11N 0.9800
C116 H11O 0.9800
C117 H11P 0.9800
C117 H11Q 0.9800
C117 H11R 0.9800
C118 H11S 0.9800
C118 H11T 0.9800
C118 H11U 0.9800
C119 H11V 0.9800
C119 H11W 0.9800
C119 H11X 0.9800
C120 H12D 0.9800
C120 H12E 0.9800
C120 H12F 0.9800
O125 H125 0.8400
O125 C126 1.573(17)
C126 H12G 0.9800
C126 H12H 0.9800
C126 H12I 0.9800
O123 H123 0.8400
O123 C124 1.568(16)
C124 H12J 0.9800
C124 H12K 0.9800
C124 H12L 0.9800
O127 H127 0.8400
O127 C128 1.500(17)
C128 H12M 0.9800
C128 H12N 0.9800
C128 H12O 0.9800
C144_a H14A_a 0.9800
C144_a H14B_a 0.9800
C144_a H14C_a 0.9800
C144_a C141_a 1.42(3)
C143_a H14E_a 0.9800
C143_a H14F_a 0.9800
C143_a H14D_a 0.9800
C143_a C141_a 1.488(18)
C142_a H14G_a 0.9800
C142_a H14H_a 0.9800
C142_a H14I_a 0.9800
C142_a C141_a 1.49(4)
C153_b H15A_b 0.9800
C153_b H15B_b 0.9800
C153_b H15C_b 0.9800
C153_b C151_b 1.532(18)
C151_b C154_b 1.514(19)
C151_b C152_b 1.499(18)
C154_b H15D_b 0.9800
C154_b H15E_b 0.9800
C154_b H15F_b 0.9800
C152_b H15G_b 0.9800
C152_b H15H_b 0.9800
C152_b H15I_b 0.9800
O0AA H0AB 0.8400
O0AA C2AA 1.433(18)
C2AA H2AA 0.9800
C2AA H2AB 0.9800
C2AA H2AC 0.9800

loop_
_geom_torsion_atom_site_label_1
_geom_torsion_atom_site_label_2
_geom_torsion_atom_site_label_3
_geom_torsion_atom_site_label_4
_geom_torsion
Dy1 O1 C2 C3 -162.3(6)
Dy1 O1 C2 C1AA 17.0(8)
Dy1 O2 C1AA C2 -22.2(9)
Dy1 O2 C1AA C6 157.7(6)
Dy1 O6 C38 N9 -120.2(9)
Dy1 O6 C38 C28 64.0(14)
Dy1 O8 C49 O7 -6.1(14)
Dy1 O8 C49 C50 172.1(6)
Dy1 O13 C44 O14 2.5(9)
Dy1 O13 C44 C45_b 176.2(11)
Dy1 O13 C44 C141_a -168.1(14)
Dy1 O14 C44 O13 -2.4(9)
Dy1 O14 C44 C45_b -176.0(12)
Dy1 O14 C44 C141_a 168.1(15)
Dy1 O20 N16 O21 5.6(7)
Dy1 O20 N16 O22 -173.9(7)
Dy1 O21 N16 O20 -6.0(7)
Dy1 O21 N16 O22 173.5(7)
Dy1 C44 C141_a C144_a -20(7)
Dy1 C44 C141_a C143_a -85(6)
Dy1 C44 C141_a C142_a 128(5)
Dy2 O3 C19 N12 117.4(8)
Dy2 O3 C19 C9 -69.5(13)
Dy2 O4 C21 C22 159.7(7)
Dy2 O4 C21 C26 -18.4(9)
Dy2 O5 C26 C21 21.9(9)
Dy2 O5 C26 C25 -158.2(6)
Dy2 O9 C54 O10 -1.2(8)
Dy2 O9 C54 C55 176.8(14)
Dy2 O10 C54 O9 1.1(8)
Dy2 O10 C54 C55 -176.8(15)
Dy2 O12 C39 O11 5.2(14)
Dy2 O12 C39 C40 -174.4(6)
Dy2 O17 N15 O18 2.7(7)
Dy2 O17 N15 O19 -177.0(7)
Dy2 O18 N15 O17 -2.5(7)
Dy2 O18 N15 O19 177.1(7)
Co1 O2 C1AA C2 -147.6(6)
Co1 O2 C1AA C6 32.3(10)
Co1 O7 C49 O8 15.4(12)
Co1 O7 C49 C50 -162.7(5)
Co1 O10 C54 Dy2 -131(2)
Co1 O10 C54 O9 -130(2)
Co1 O10 C54 C55 52(3)
Co1 N14 C8 C6 1.5(11)
Co1 N14 C9 C10 -127.5(8)
Co1 N14 C9 C19 52.7(10)
Co2 O5 C26 C21 145.7(6)
Co2 O5 C26 C25 -34.5(10)
Co2 O11 C39 O12 -13.4(12)
Co2 O11 C39 C40 166.2(6)
Co2 O14 C44 Dy1 134(2)
Co2 O14 C44 O13 132.0(18)
Co2 O14 C44 C45_b -42(3)
Co2 O14 C44 C141_a -57(3)
Co2 N11 C27 C25 -1.6(13)
Co2 N11 C28 C29 123.8(9)
Co2 N11 C28 C38 -53.7(11)
O1 C2 C3 C4 179.8(7)
O1 C2 C1AA O2 2.2(10)
O1 C2 C1AA C6 -177.7(7)
O4 C21 C22 C23 -179.6(8)
O4 C21 C26 O5 -1.2(11)
O4 C21 C26 C25 178.9(7)
O7 C49 C50 C51 64.7(10)
O7 C49 C50 C52 -175.3(8)
O7 C49 C50 C53 -54.2(10)
O8 C49 C50 C51 -113.6(9)
O8 C49 C50 C52 6.4(11)
O8 C49 C50 C53 127.5(8)
O9 C54 C55 C56_a 165.8(16)
O9 C54 C55 C57_a -70(2)
O9 C54 C55 C58_a 42(2)
O10 C54 C55 C56_a -16(3)
O10 C54 C55 C57_a 108.3(17)
O10 C54 C55 C58_a -140.2(14)
O11 C39 C40 C41 174.2(10)
O11 C39 C40 C42 -68.8(10)
O11 C39 C40 C43 48.7(12)
O12 C39 C40 C41 -6.1(13)
O12 C39 C40 C42 110.9(9)
O12 C39 C40 C43 -131.6(10)
O13 C44 C45_b C46_b 138.2(12)
O13 C44 C45_b C47_b -116.7(15)
O13 C44 C45_b C48_b -39(2)
O13 C44 C141_a C144_a 50(2)
O13 C44 C141_a C143_a -15(3)
O13 C44 C141_a C142_a -161.8(19)
O14 C44 C45_b C46_b -48.1(17)
O14 C44 C45_b C47_b 57.0(19)
O14 C44 C45_b C48_b 135.2(14)
O14 C44 C141_a C144_a -120.4(18)
O14 C44 C141_a C143_a 175(2)
O14 C44 C141_a C142_a 28(3)
N9 N10 C29 C28 6.4(11)
N9 N10 C29 C30 -170.0(9)
N9 C32 C33 C34 179.2(9)
N9 C32 C37 C36 -177.2(9)
N10 N9 C32 C33 38.0(13)
N10 N9 C32 C37 -145.2(9)
N10 N9 C38 O6 -173.8(8)
N10 N9 C38 C28 3.0(10)
N11 C28 C29 N10 177.6(9)
N11 C28 C29 C30 -6.4(18)
N11 C28 C38 O6 -4.9(16)
N11 C28 C38 N9 178.8(8)
N12 N13 C10 C9 -6.4(9)
N12 N13 C10 C11 172.0(8)
N12 C13 C14 C0AA 178.5(8)
N12 C13 C18 C17 178.3(8)
N13 N12 C13 C14 -32.0(12)
N13 N12 C13 C18 148.9(8)
N13 N12 C19 O3 169.6(7)
N13 N12 C19 C9 -5.1(9)
N14 C9 C10 N13 -176.6(8)
N14 C9 C10 C11 5.2(16)
N14 C9 C19 O3 7.2(14)
N14 C9 C19 N12 -178.9(7)
C1 O1 C2 C3 13.6(11)
C1 O1 C2 C1AA -167.1(7)
C2 C3 C4 C5 -0.8(12)
C3 C2 C1AA O2 -178.5(7)
C3 C2 C1AA C6 1.6(12)
C3 C4 C5 C6 -1.2(12)
C4 C5 C6 C1AA 3.5(12)
C4 C5 C6 C8 -172.5(8)
C5 C6 C1AA O2 176.5(7)
C5 C6 C1AA C2 -3.6(11)
C5 C6 C8 N14 164.5(8)
C1AA C2 C3 C4 0.6(12)
C1AA C6 C8 N14 -11.2(13)
C8 N14 C9 C10 40.7(12)
C8 N14 C9 C19 -139.1(8)
C8 C6 C1AA O2 -7.9(12)
C8 C6 C1AA C2 172.0(7)
C9 N14 C8 C6 -167.1(8)
C10 C9 C19 O3 -172.7(9)
C10 C9 C19 N12 1.2(9)
C12 N13 C10 C9 -145.6(9)
C12 N13 C10 C11 32.7(13)
C13 N12 N13 C10 167.5(8)
C13 N12 N13 C12 -50.5(11)
C13 N12 C19 O3 10.2(13)
C13 N12 C19 C9 -164.5(8)
C13 C14 C0AA C16 3.9(14)
C14 C13 C18 C17 -0.8(14)
C14 C0AA C16 C17 -2.0(15)
C0AA C16 C17 C18 -1.3(16)
C16 C17 C18 C13 2.7(15)
C18 C13 C14 C0AA -2.5(14)
C19 N12 N13 C10 7.1(9)
C19 N12 N13 C12 149.1(8)
C19 N12 C13 C14 124.7(9)
C19 N12 C13 C18 -54.4(12)
C19 C9 C10 N13 3.2(10)
C19 C9 C10 C11 -175.0(9)
C20 O4 C21 C22 -16.3(12)
C20 O4 C21 C26 165.6(7)
C21 C22 C23 C24 0.2(14)
C22 C21 C26 O5 -179.3(8)
C22 C21 C26 C25 0.8(12)
C22 C23 C24 C25 2.3(15)
C23 C24 C25 C26 -3.2(14)
C23 C24 C25 C27 171.5(9)
C24 C25 C26 O5 -178.3(8)
C24 C25 C26 C21 1.6(12)
C24 C25 C27 N11 -161.9(9)
C26 C21 C22 C23 -1.7(13)
C26 C25 C27 N11 12.5(15)
C27 N11 C28 C29 -43.7(13)
C27 N11 C28 C38 138.8(9)
C27 C25 C26 O5 7.6(14)
C27 C25 C26 C21 -172.5(8)
C28 N11 C27 C25 166.3(9)
C29 C28 C38 O6 177.2(10)
C29 C28 C38 N9 0.9(10)
C31 N10 C29 C28 152.7(10)
C31 N10 C29 C30 -23.6(16)
C32 N9 N10 C29 -168.0(8)
C32 N9 N10 C31 43.6(13)
C32 N9 C38 O6 -12.5(14)
C32 N9 C38 C28 164.3(9)
C32 C33 C34 C35 -2.6(16)
C33 C32 C37 C36 -0.4(14)
C33 C34 C35 C36 0.6(17)
C34 C35 C36 C37 1.5(18)
C35 C36 C37 C32 -1.6(16)
C37 C32 C33 C34 2.5(14)
C38 N9 N10 C29 -5.8(10)
C38 N9 N10 C31 -154.1(9)
C38 N9 C32 C33 -121.0(10)
C38 N9 C32 C37 55.9(13)
C38 C28 C29 N10 -4.5(12)
C38 C28 C29 C30 171.4(11)
C45_b C44 C141_a C144_a 143(7)
C45_b C44 C141_a C143_a 78(6)
C45_b C44 C141_a C142_a -69(6)
Dy3 O23 C81 C82 -166.9(7)
Dy3 O23 C81 C86 11.4(9)
Dy3 O24 C86 C81 -17.0(10)
Dy3 O24 C86 C85 162.3(6)
Dy3 O28 C79 N4 -125.8(10)
Dy3 O28 C79 C69 54.6(17)
Dy3 O31 C114 O32 1.5(9)
Dy3 O31 C114 C115 178.9(7)
Dy3 O32 C114 O31 -1.4(9)
Dy3 O32 C114 C115 -178.8(8)
Dy3 O34 C99 O33 -15.6(14)
Dy3 O34 C99 C100 163.1(6)
Dy3 O39 N7 O40 2.8(7)
Dy3 O39 N7 O41 -176.6(8)
Dy3 O40 N7 O39 -3.0(8)
Dy3 O40 N7 O41 176.4(8)
Dy4 O25 C98 N1 121.6(8)
Dy4 O25 C98 C88 -65.4(14)
Dy4 O26 C62 C63 160.8(8)
Dy4 O26 C62 C67 -18.0(9)
Dy4 O27 C67 C62 23.0(10)
Dy4 O27 C67 C66 -156.2(7)
Dy4 O30 C109 O29 1.6(15)
Dy4 O30 C109 C110 -177.9(18)
Dy4 O35 C104 O36 -1.7(8)
Dy4 O35 C104 C105_a -179.2(9)
Dy4 O35 C104 C151_b -179.9(12)
Dy4 O36 C104 O35 1.6(8)
Dy4 O36 C104 C105_a 179.1(9)
Dy4 O36 C104 C151_b 179.7(13)
Dy4 O42 N8 O43 3.1(8)
Dy4 O42 N8 O44 -173.7(7)
Dy4 O43 N8 O42 -2.9(7)
Dy4 O43 N8 O44 173.9(8)
Co3 O27 C67 C62 148.1(7)
Co3 O27 C67 C66 -31.0(11)
Co3 O29 C109 O30 -14.5(13)
Co3 O29 C109 C110 165.1(19)
Co3 O32 C114 Dy3 147(3)
Co3 O32 C114 O31 145(2)
Co3 O32 C114 C115 -32(3)
Co3 N6 C68 C66 -2.1(12)
Co3 N6 C69 C70 128.0(9)
Co3 N6 C69 C79 -51.6(11)
Co4 O24 C86 C81 -148.4(6)
Co4 O24 C86 C85 30.9(11)
Co4 O33 C99 O34 19.7(12)
Co4 O33 C99 C100 -159.0(6)
Co4 O36 C104 Dy4 -138(2)
Co4 O36 C104 O35 -136.8(18)
Co4 O36 C104 C105_a 41(3)
Co4 O36 C104 C151_b 41(3)
Co4 N3 C87 C85 5.1(12)
Co4 N3 C88 C89 -127.2(8)
Co4 N3 C88 C98 51.4(10)
O23 C81 C82 C83 179.0(8)
O23 C81 C86 O24 2.7(12)
O23 C81 C86 C85 -176.7(7)
O26 C62 C63 C64 -179.3(9)
O26 C62 C67 O27 -2.3(12)
O26 C62 C67 C66 176.9(7)
O29 C109 C110 C111_a 170(2)
O29 C109 C110 C112_a -74(3)
O29 C109 C110 C113_a 50(3)
O30 C109 C110 C111_a -10(4)
O30 C109 C110 C112_a 106(3)
O30 C109 C110 C113_a -130(2)
O31 C114 C115 C116 128.0(10)
O31 C114 C115 C117 -113.4(10)
O31 C114 C115 C118 8.0(12)
O32 C114 C115 C116 -54.7(12)
O32 C114 C115 C117 63.9(11)
O32 C114 C115 C118 -174.7(9)
O33 C99 C100 C101 62.9(10)
O33 C99 C100 C102 -55.4(11)
O33 C99 C100 C103 -177.2(8)
O34 C99 C100 C101 -115.9(9)
O34 C99 C100 C102 125.8(9)
O34 C99 C100 C103 4.0(12)
O35 C104 C105_a C106_a 37.3(17)
O35 C104 C105_a C107_a 113.7(14)
O35 C104 C105_a C108_a -135.8(12)
O35 C104 C151_b C153_b -68(2)
O35 C104 C151_b C154_b 157(2)
O35 C104 C151_b C152_b -16(3)
O36 C104 C105_a C106_a -140.2(13)
O36 C104 C105_a C107_a -63.8(16)
O36 C104 C105_a C108_a 46.7(17)
O36 C104 C151_b C153_b 113.8(17)
O36 C104 C151_b C154_b -21(3)
O36 C104 C151_b C152_b 166.1(16)
N1 N2 C89 C88 -6.6(9)
N1 N2 C89 C90 170.1(8)
N1 C92 C93 C94 -178.4(8)
N1 C92 C97 C96 177.2(9)
N2 N1 C92 C93 -34.1(12)
N2 N1 C92 C97 149.1(8)
N2 N1 C98 O25 170.3(7)
N2 N1 C98 C88 -4.2(9)
N3 C88 C89 N2 -177.3(8)
N3 C88 C89 C90 6.4(16)
N3 C88 C98 O25 7.7(15)
N3 C88 C98 N1 -178.6(7)
N4 N5 C70 C69 -3.5(10)
N4 N5 C70 C71 -179.6(8)
N4 C73 C74 C75 179.3(12)
N4 C73 C78 C77 179.8(11)
N5 N4 C73 C74 75.6(14)
N5 N4 C73 C78 -104.3(11)
N5 N4 C79 O28 173.9(8)
N5 N4 C79 C69 -6.4(10)
N6 C69 C70 N5 -180.0(9)
N6 C69 C70 C71 -4.4(16)
N6 C69 C79 O28 3.5(16)
N6 C69 C79 N4 -176.1(8)
C61 O26 C62 C63 -15.4(13)
C61 O26 C62 C67 165.8(8)
C62 C63 C64 C65 0.6(16)
C63 C62 C67 O27 178.9(9)
C63 C62 C67 C66 -1.9(14)
C63 C64 C65 C66 2.0(16)
C64 C65 C66 C67 -4.6(14)
C64 C65 C66 C68 175.1(9)
C65 C66 C67 O27 -176.4(8)
C65 C66 C67 C62 4.4(13)
C65 C66 C68 N6 -165.1(9)
C67 C62 C63 C64 -0.6(16)
C67 C66 C68 N6 14.5(15)
C68 N6 C69 C70 -42.1(13)
C68 N6 C69 C79 138.3(9)
C68 C66 C67 O27 4.0(14)
C68 C66 C67 C62 -175.2(8)
C69 N6 C68 C66 168.6(8)
C70 C69 C79 O28 -176.1(10)
C70 C69 C79 N4 4.2(10)
C72 N5 C70 C69 -143.7(9)
C72 N5 C70 C71 40.2(14)
C73 N4 N5 C70 167.3(8)
C73 N4 N5 C72 -50.4(12)
C73 N4 C79 O28 14.6(16)
C73 N4 C79 C69 -165.7(9)
C73 C74 C75 C76 1(2)
C74 C73 C78 C77 -0.1(18)
C74 C75 C76 C77 0(3)
C75 C76 C77 C78 -1(2)
C76 C77 C78 C73 1(2)
C78 C73 C74 C75 -1(2)
C79 N4 N5 C70 6.1(10)
C79 N4 N5 C72 148.5(9)
C79 N4 C73 C74 -127.3(12)
C79 N4 C73 C78 52.8(15)
C79 C69 C70 N5 -0.3(11)
C79 C69 C70 C71 175.3(9)
C80 O23 C81 C82 18.0(13)
C80 O23 C81 C86 -163.7(8)
C81 C82 C83 C84 -1.2(14)
C82 C81 C86 O24 -179.0(8)
C82 C81 C86 C85 1.7(13)
C82 C83 C84 C85 -1.0(14)
C83 C84 C85 C86 3.6(13)
C83 C84 C85 C87 -171.7(8)
C84 C85 C86 O24 176.9(8)
C84 C85 C86 C81 -3.8(12)
C84 C85 C87 N3 163.4(8)
C86 C81 C82 C83 0.9(14)
C86 C85 C87 N3 -11.6(14)
C87 N3 C88 C89 45.3(12)
C87 N3 C88 C98 -136.2(9)
C87 C85 C86 O24 -8.3(13)
C87 C85 C86 C81 171.0(8)
C88 N3 C87 C85 -167.3(8)
C89 C88 C98 O25 -173.5(9)
C89 C88 C98 N1 0.2(9)
C91 N2 C89 C88 -148.1(8)
C91 N2 C89 C90 28.6(13)
C92 N1 N2 C89 166.5(7)
C92 N1 N2 C91 -49.8(11)
C92 N1 C98 O25 11.6(13)
C92 N1 C98 C88 -162.9(8)
C92 C93 C94 C95 2.2(15)
C93 C92 C97 C96 0.4(14)
C93 C94 C95 C96 -1.5(18)
C94 C95 C96 C97 0.1(18)
C95 C96 C97 C92 0.4(15)
C97 C92 C93 C94 -1.7(13)
C98 N1 N2 C89 6.6(9)
C98 N1 N2 C91 150.4(8)
C98 N1 C92 C93 122.0(9)
C98 N1 C92 C97 -54.8(12)
C98 C88 C89 N2 4.0(10)
C98 C88 C89 C90 -172.3(9)
C105_a C104 C151_b C153_b 131(52)
C105_a C104 C151_b C154_b -3(49)
C105_a C104 C151_b C152_b -176(100)
C141_a C44 C45_b C46_b 44(6)
C141_a C44 C45_b C47_b 149(7)
C141_a C44 C45_b C48_b -133(7)
C151_b C104 C105_a C106_a 57(50)
C151_b C104 C105_a C107_a 133(51)
C151_b C104 C105_a C108_a -116(51)
